data_7053705
loop_
_publ_author_name
'Pojarova, Michaela'
'Ananchenko, Gennady S.'
'Udachin, Konstantin A.'
'Perret, Florent'
'Coleman, Anthony W.'
'Ripmeester, John A.'

_publ_section_title
;
 ?-C?O provides access to the cavity in acyl calix[4]arenes: A comparative
 study of crystal structures
;
_journal_issue 6
_journal_name_full 'New Journal of Chemistry'
_journal_page_first 871
_journal_paper_doi 10.1039/b700308k
_journal_volume 31
_journal_year 2007
_chemical_formula_sum 'C52 H64 O8'
_chemical_formula_weight 817.03
_chemical_name_common para-hexanoylcalix(4)arene
_chemical_name_systematic
;
?
;
_space_group_IT_number 2
_symmetry_cell_setting triclinic
_symmetry_space_group_name_Hall '-P 1'
_symmetry_space_group_name_H-M 'P -1'
_atom_sites_solution_hydrogens geom
_atom_sites_solution_primary direct
_atom_sites_solution_secondary difmap
_audit_creation_method SHELXL-97
_cell_angle_alpha 88.536(3)
_cell_angle_beta 88.251(4)
_cell_angle_gamma 87.077(4)
_cell_formula_units_Z 6
_cell_length_a 11.611(3)
_cell_length_b 17.372(4)
_cell_length_c 33.165(7)
_cell_measurement_temperature 125(2)
_cell_volume 6676(3)
_computing_structure_refinement 'SHELXL-97 (Sheldrick, 1997)'
_computing_structure_solution 'SHELXS-97 (Sheldrick, 1990)'
_diffrn_ambient_temperature 125(2)
_diffrn_measured_fraction_theta_full 0.978
_diffrn_measured_fraction_theta_max 0.978
_diffrn_radiation_monochromator graphite
_diffrn_radiation_source 'fine-focus sealed tube'
_diffrn_radiation_type MoK\a
_diffrn_radiation_wavelength 0.71070
_diffrn_reflns_av_R_equivalents 0.0457
_diffrn_reflns_av_sigmaI/netI 0.0680
_diffrn_reflns_limit_h_max 16
_diffrn_reflns_limit_h_min -15
_diffrn_reflns_limit_k_max 24
_diffrn_reflns_limit_k_min -24
_diffrn_reflns_limit_l_max 45
_diffrn_reflns_limit_l_min -45
_diffrn_reflns_number 83305
_diffrn_reflns_theta_full 29.59
_diffrn_reflns_theta_max 29.59
_diffrn_reflns_theta_min 1.17
_exptl_absorpt_coefficient_mu 0.081
_exptl_absorpt_correction_T_max 0.9880
_exptl_absorpt_correction_T_min 0.9608
_exptl_absorpt_correction_type multi-scan
_exptl_absorpt_process_details sadabs
_exptl_crystal_density_diffrn 1.219
_exptl_crystal_density_method 'not measured'
_exptl_crystal_F_000 2640
_exptl_crystal_size_max 0.50
_exptl_crystal_size_mid 0.30
_exptl_crystal_size_min 0.15
_refine_diff_density_max 1.260
_refine_diff_density_min -0.640
_refine_diff_density_rms 0.064
_refine_ls_extinction_method none
_refine_ls_goodness_of_fit_ref 0.989
_refine_ls_hydrogen_treatment mixed
_refine_ls_matrix_type full
_refine_ls_number_parameters 1822
_refine_ls_number_reflns 36683
_refine_ls_number_restraints 280
_refine_ls_restrained_S_all 0.990
_refine_ls_R_factor_all 0.1089
_refine_ls_R_factor_gt 0.0685
_refine_ls_shift/su_max 0.415
_refine_ls_shift/su_mean 0.012
_refine_ls_structure_factor_coef Fsqd
_refine_ls_weighting_details 'calc w=1/[\s^2^(Fo^2^)+(0.1113P)^2^+2.8750P] where P=(Fo^2^+2Fc^2^)/3'
_refine_ls_weighting_scheme calc
_refine_ls_wR_factor_gt 0.1869
_refine_ls_wR_factor_ref 0.2156
_reflns_number_gt 23258
_reflns_number_total 36683
_reflns_threshold_expression >2sigma(I)
_cod_data_source_file b700308ksup1.cif
_cod_data_source_block gena27
_cod_original_cell_volume 6676(2)
_cod_original_sg_symbol_H-M P-1
_cod_database_code 7053705

loop_
_symmetry_equiv_pos_as_xyz
'x, y, z'
'-x, -y, -z'

loop_
_atom_site_label
_atom_site_type_symbol
_atom_site_fract_x
_atom_site_fract_y
_atom_site_fract_z
_atom_site_U_iso_or_equiv
_atom_site_adp_type
_atom_site_occupancy
_atom_site_symmetry_multiplicity
_atom_site_calc_flag
_atom_site_refinement_flags
_atom_site_disorder_assembly
_atom_site_disorder_group
O1 O 0.54601(13) 0.77685(8) 0.63970(4) 0.0275(3) Uani 1 1 d . A 1
H1 H 0.5412 0.8142 0.6231 0.033 Uiso 1 1 calc R A 1
O2 O 0.76364(13) 0.80093(9) 0.65660(4) 0.0307(3) Uani 1 1 d . A 1
H2 H 0.687(5) 0.790(3) 0.6507(16) 0.16(2) Uiso 1 1 d . B 1
O3 O 0.75948(13) 0.92476(9) 0.60814(5) 0.0334(3) Uani 1 1 d . A 1
H3 H 0.7709 0.8881 0.6248 0.040 Uiso 1 1 calc R A 1
O4 O 0.53784(12) 0.90015(8) 0.59143(4) 0.0279(3) Uani 1 1 d . A 1
H4 H 0.6036 0.9166 0.5947 0.034 Uiso 1 1 calc R A 1
C1 C 0.45124(15) 0.82588(10) 0.54219(6) 0.0213(4) Uani 1 1 d . A 1
C2 C 0.38627(16) 0.78037(10) 0.57472(6) 0.0217(4) Uani 1 1 d . A 1
H2A H 0.3686 0.8140 0.5980 0.026 Uiso 1 1 calc R A 1
H2B H 0.3120 0.7659 0.5639 0.026 Uiso 1 1 calc R A 1
C3 C 0.45256(16) 0.70786(10) 0.58929(5) 0.0211(4) Uani 1 1 d . A 1
C4 C 0.43587(17) 0.63757(11) 0.57174(6) 0.0233(4) Uani 1 1 d . A 1
H4A H 0.3811 0.6353 0.5511 0.028 Uiso 1 1 calc R A 1
C5 C 0.49785(18) 0.57033(11) 0.58374(6) 0.0268(4) Uani 1 1 d D A 1
C6 C 0.57814(18) 0.57476(12) 0.61388(6) 0.0282(4) Uani 1 1 d . A 1
H6 H 0.6217 0.5294 0.6218 0.034 Uiso 1 1 calc R A 1
C7 C 0.59629(17) 0.64326(11) 0.63261(5) 0.0245(4) Uani 1 1 d . A 1
C8 C 0.68592(17) 0.64626(12) 0.66488(6) 0.0270(4) Uani 1 1 d . A 1
H8A H 0.6927 0.5956 0.6792 0.032 Uiso 1 1 calc R A 1
H8B H 0.6597 0.6853 0.6848 0.032 Uiso 1 1 calc R A 1
C9 C 0.80369(17) 0.66603(12) 0.64750(5) 0.0254(4) Uani 1 1 d . A 1
C10 C 0.88135(17) 0.60740(12) 0.63492(6) 0.0265(4) Uani 1 1 d . A 1
H10 H 0.8603 0.5554 0.6379 0.032 Uiso 1 1 calc R A 1
C11 C 0.98928(17) 0.62301(12) 0.61808(6) 0.0262(4) Uani 1 1 d D A 1
C12 C 1.01886(17) 0.69958(13) 0.61363(6) 0.0289(4) Uani 1 1 d . A 1
H12 H 1.0920 0.7107 0.6019 0.035 Uiso 1 1 calc R A 1
C13 C 0.94425(17) 0.75976(12) 0.62587(6) 0.0261(4) Uani 1 1 d . A 1
C14 C 0.97809(18) 0.84214(12) 0.61997(6) 0.0299(4) Uani 1 1 d . A 1
H14A H 1.0629 0.8440 0.6216 0.036 Uiso 1 1 calc R A 1
H14B H 0.9425 0.8735 0.6420 0.036 Uiso 1 1 calc R A 1
C15 C 0.94045(17) 0.87672(11) 0.57963(6) 0.0270(4) Uani 1 1 d . A 1
C16 C 1.01230(17) 0.86833(11) 0.54580(6) 0.0276(4) Uani 1 1 d . A 1
H16 H 1.0862 0.8430 0.5485 0.033 Uiso 1 1 calc R A 1
C17 C 0.97912(16) 0.89601(11) 0.50791(6) 0.0254(4) Uani 1 1 d D A 1
C18 C 0.87078(17) 0.93330(11) 0.50455(6) 0.0252(4) Uani 1 1 d . A 1
H18 H 0.8473 0.9525 0.4789 0.030 Uiso 1 1 calc R A 1
C19 C 0.79586(16) 0.94320(10) 0.53775(6) 0.0245(4) Uani 1 1 d . A 1
C20 C 0.67630(16) 0.98082(11) 0.53252(6) 0.0256(4) Uani 1 1 d . A 1
H20A H 0.6794 1.0210 0.5108 0.031 Uiso 1 1 calc R A 1
H20B H 0.6504 1.0062 0.5578 0.031 Uiso 1 1 calc R A 1
C21 C 0.59014(16) 0.92214(10) 0.52193(6) 0.0225(4) Uani 1 1 d . A 1
C22 C 0.57406(16) 0.90498(11) 0.48212(6) 0.0249(4) Uani 1 1 d . A 1
H22 H 0.6155 0.9317 0.4615 0.030 Uiso 1 1 calc R A 1
C23 C 0.49870(17) 0.84942(11) 0.47141(6) 0.0245(4) Uani 1 1 d D A 1
C24 C 0.43799(16) 0.81003(11) 0.50176(6) 0.0227(4) Uani 1 1 d . A 1
H24 H 0.3869 0.7719 0.4947 0.027 Uiso 1 1 calc R A 1
C25 C 0.53202(16) 0.70938(11) 0.62001(5) 0.0220(4) Uani 1 1 d . A 1
C26 C 0.83672(17) 0.74148(12) 0.64301(6) 0.0258(4) Uani 1 1 d . A 1
C27 C 0.83232(17) 0.91464(11) 0.57505(6) 0.0256(4) Uani 1 1 d . A 1
C28 C 0.52674(16) 0.88224(10) 0.55153(6) 0.0217(4) Uani 1 1 d . A 1
O5 O 0.5365(4) 0.4384(3) 0.5720(2) 0.0499(11) Uani 0.65 1 d PD A 1
C29 C 0.4739(6) 0.4955(4) 0.5642(3) 0.0285(9) Uani 0.65 1 d PD A 1
C30 C 0.3766(5) 0.4897(3) 0.53541(17) 0.0253(9) Uani 0.65 1 d PD A 1
H30A H 0.3908 0.5247 0.5119 0.030 Uiso 0.65 1 calc PR A 1
H30B H 0.3040 0.5085 0.5491 0.030 Uiso 0.65 1 calc PR A 1
C31 C 0.3599(4) 0.4091(2) 0.51994(13) 0.0288(9) Uani 0.65 1 d PD A 1
H31A H 0.3443 0.3737 0.5431 0.035 Uiso 0.65 1 calc PR A 1
H31B H 0.4317 0.3898 0.5059 0.035 Uiso 0.65 1 calc PR A 1
C32 C 0.2599(3) 0.4093(2) 0.49094(11) 0.0328(7) Uani 0.65 1 d PD A 1
H32A H 0.2713 0.4499 0.4699 0.039 Uiso 0.65 1 calc PR A 1
H32B H 0.1874 0.4233 0.5061 0.039 Uiso 0.65 1 calc PR A 1
C33 C 0.2458(4) 0.3329(2) 0.47017(13) 0.0460(9) Uani 0.65 1 d PD A 1
H33A H 0.1816 0.3397 0.4513 0.055 Uiso 0.65 1 calc PR A 1
H33B H 0.3171 0.3199 0.4541 0.055 Uiso 0.65 1 calc PR A 1
C34 C 0.2228(4) 0.2678(2) 0.49790(17) 0.0612(11) Uani 0.65 1 d PD A 1
H34A H 0.2884 0.2581 0.5156 0.092 Uiso 0.65 1 calc PR A 1
H34B H 0.2117 0.2217 0.4823 0.092 Uiso 0.65 1 calc PR A 1
H34C H 0.1530 0.2801 0.5143 0.092 Uiso 0.65 1 calc PR A 1
O5A O 0.5696(9) 0.4414(7) 0.5750(5) 0.0499(11) Uani 0.35 1 d PD C 2
C29A C 0.4966(12) 0.4912(7) 0.5676(5) 0.0285(9) Uani 0.35 1 d PD C 2
C30A C 0.3945(11) 0.4811(7) 0.5430(4) 0.0253(9) Uani 0.35 1 d PD C 2
H30C H 0.3980 0.5154 0.5188 0.030 Uiso 0.35 1 calc PR C 2
H30D H 0.3236 0.4960 0.5589 0.030 Uiso 0.35 1 calc PR C 2
C31A C 0.3887(8) 0.3988(5) 0.5301(3) 0.0288(9) Uani 0.35 1 d PD C 2
H31C H 0.4604 0.3841 0.5146 0.035 Uiso 0.35 1 calc PR C 2
H31D H 0.3857 0.3649 0.5545 0.035 Uiso 0.35 1 calc PR C 2
C32A C 0.2875(6) 0.3850(4) 0.5050(2) 0.0328(7) Uani 0.35 1 d PD C 2
H32C H 0.2874 0.4212 0.4814 0.039 Uiso 0.35 1 calc PR C 2
H32D H 0.2156 0.3959 0.5211 0.039 Uiso 0.35 1 calc PR C 2
C33A C 0.2881(7) 0.3035(4) 0.4902(2) 0.0460(9) Uani 0.35 1 d PD C 2
H33C H 0.2920 0.2674 0.5137 0.055 Uiso 0.35 1 calc PR C 2
H33D H 0.3587 0.2935 0.4732 0.055 Uiso 0.35 1 calc PR C 2
C34A C 0.1842(7) 0.2861(5) 0.4659(3) 0.0612(11) Uani 0.35 1 d PD C 2
H34D H 0.1137 0.2946 0.4826 0.092 Uiso 0.35 1 calc PR C 2
H34E H 0.1908 0.2323 0.4576 0.092 Uiso 0.35 1 calc PR C 2
H34F H 0.1809 0.3202 0.4420 0.092 Uiso 0.35 1 calc PR C 2
O6 O 1.1745(4) 0.5750(3) 0.59768(11) 0.0329(8) Uani 0.72 1 d PD A 1
C35 C 1.0734(5) 0.5597(4) 0.6051(3) 0.0286(7) Uani 0.72 1 d PD A 1
C36 C 1.0418(5) 0.4759(3) 0.60756(12) 0.0304(9) Uani 0.72 1 d PD A 1
H36A H 1.0020 0.4654 0.6338 0.036 Uiso 0.72 1 calc PR A 1
H36B H 1.1130 0.4422 0.6060 0.036 Uiso 0.72 1 calc PR A 1
C37 C 0.9624(3) 0.45727(19) 0.57287(10) 0.0325(7) Uani 0.72 1 d PD A 1
H37A H 0.8914 0.4912 0.5745 0.039 Uiso 0.72 1 calc PR A 1
H37B H 1.0023 0.4684 0.5467 0.039 Uiso 0.72 1 calc PR A 1
C38 C 0.9290(3) 0.37299(19) 0.57418(11) 0.0432(8) Uani 0.72 1 d PD A 1
H38A H 0.9997 0.3395 0.5699 0.052 Uiso 0.72 1 calc PR A 1
H38B H 0.8970 0.3606 0.6015 0.052 Uiso 0.72 1 calc PR A 1
C39 C 0.8409(4) 0.3535(2) 0.54301(12) 0.0593(10) Uani 0.72 1 d PD A 1
H39A H 0.8171 0.3002 0.5486 0.071 Uiso 0.72 1 calc PR A 1
H39B H 0.7716 0.3885 0.5465 0.071 Uiso 0.72 1 calc PR A 1
C40 C 0.8831(4) 0.3594(3) 0.50020(13) 0.0653(11) Uani 0.72 1 d PD A 1
H40A H 0.8959 0.4134 0.4930 0.098 Uiso 0.72 1 calc PR A 1
H40B H 0.8254 0.3400 0.4826 0.098 Uiso 0.72 1 calc PR A 1
H40C H 0.9557 0.3286 0.4969 0.098 Uiso 0.72 1 calc PR A 1
O6A O 1.1710(12) 0.5826(10) 0.5895(4) 0.0329(8) Uani 0.28 1 d PD D 2
C35A C 1.0834(14) 0.5649(10) 0.6076(7) 0.0286(7) Uani 0.28 1 d PD D 2
C36A C 1.0390(15) 0.4885(8) 0.5990(4) 0.0304(9) Uani 0.28 1 d PD D 2
H36C H 0.9914 0.4717 0.6225 0.036 Uiso 0.28 1 calc PR D 2
H36D H 1.1056 0.4509 0.5963 0.036 Uiso 0.28 1 calc PR D 2
C37A C 0.9689(9) 0.4851(5) 0.5622(3) 0.0325(7) Uani 0.28 1 d PD D 2
H37C H 0.8989 0.5194 0.5656 0.039 Uiso 0.28 1 calc PR D 2
H37D H 1.0142 0.5050 0.5388 0.039 Uiso 0.28 1 calc PR D 2
C38A C 0.9335(8) 0.4066(5) 0.5532(3) 0.0432(8) Uani 0.28 1 d PD D 2
H38C H 1.0038 0.3726 0.5494 0.052 Uiso 0.28 1 calc PR D 2
H38D H 0.8896 0.3864 0.5769 0.052 Uiso 0.28 1 calc PR D 2
C39A C 0.8623(10) 0.4020(6) 0.5172(3) 0.0593(10) Uani 0.28 1 d PD D 2
H39C H 0.9044 0.4262 0.4942 0.071 Uiso 0.28 1 calc PR D 2
H39D H 0.7905 0.4340 0.5220 0.071 Uiso 0.28 1 calc PR D 2
C40A C 0.8286(11) 0.3248(7) 0.5042(4) 0.0653(11) Uani 0.28 1 d PD D 2
H40D H 0.8968 0.2956 0.4936 0.098 Uiso 0.28 1 calc PR D 2
H40E H 0.7712 0.3315 0.4832 0.098 Uiso 0.28 1 calc PR D 2
H40F H 0.7955 0.2966 0.5274 0.098 Uiso 0.28 1 calc PR D 2
O7 O 1.1618(5) 0.8599(4) 0.4781(2) 0.0364(10) Uani 0.65 1 d PD A -1
C41 C 1.0636(6) 0.8872(5) 0.4728(2) 0.0257(10) Uani 0.65 1 d PD A -1
C42 C 1.0245(7) 0.9125(4) 0.4312(2) 0.0279(10) Uani 0.65 1 d PD A -1
H42A H 1.0089 0.9691 0.4309 0.033 Uiso 0.65 1 calc PR A -1
H42B H 0.9509 0.8885 0.4262 0.033 Uiso 0.65 1 calc PR A -1
C43 C 1.1097(11) 0.8925(9) 0.3969(3) 0.0382(5) Uani 0.65 1 d PD A -1
H43A H 1.1151 0.8359 0.3939 0.046 Uiso 0.65 1 calc PR A -1
H43B H 1.1869 0.9090 0.4038 0.046 Uiso 0.65 1 calc PR A -1
C44 C 1.0753(12) 0.9307(8) 0.3567(3) 0.0406(7) Uani 0.65 1 d PD A -1
H44A H 1.0029 0.9091 0.3481 0.049 Uiso 0.65 1 calc PR A -1
H44B H 1.0598 0.9866 0.3606 0.049 Uiso 0.65 1 calc PR A -1
C45 C 1.1669(9) 0.9195(5) 0.3235(3) 0.0529(17) Uani 0.65 1 d PD A -1
H45A H 1.1796 0.8637 0.3184 0.063 Uiso 0.65 1 calc PR A -1
H45B H 1.2404 0.9388 0.3325 0.063 Uiso 0.65 1 calc PR A -1
C46 C 1.133(2) 0.9614(11) 0.2843(4) 0.0841(18) Uani 0.65 1 d PD A -1
H46A H 1.0545 0.9494 0.2778 0.126 Uiso 0.65 1 calc PR A -1
H46B H 1.1866 0.9445 0.2624 0.126 Uiso 0.65 1 calc PR A -1
H46C H 1.1372 1.0171 0.2875 0.126 Uiso 0.65 1 calc PR A -1
O7A O 1.1498(11) 0.8463(8) 0.4762(5) 0.0364(10) Uani 0.35 1 d PD E 2
C41A C 1.0545(13) 0.8775(11) 0.4722(4) 0.0257(10) Uani 0.35 1 d PD E 2
C42A C 1.0135(14) 0.8998(9) 0.4307(4) 0.0279(10) Uani 0.35 1 d PD E 2
H42C H 0.9822 0.9539 0.4308 0.033 Uiso 0.35 1 calc PR E 2
H42D H 0.9501 0.8668 0.4241 0.033 Uiso 0.35 1 calc PR E 2
C43A C 1.108(2) 0.8920(16) 0.3983(5) 0.0382(5) Uani 0.35 1 d PD E 2
H43C H 1.1770 0.9176 0.4073 0.046 Uiso 0.35 1 calc PR E 2
H43D H 1.1302 0.8367 0.3950 0.046 Uiso 0.35 1 calc PR E 2
C45A C 1.1522(19) 0.9018(11) 0.3230(5) 0.0529(17) Uani 0.35 1 d PD E 2
H45C H 1.2332 0.9028 0.3313 0.063 Uiso 0.35 1 calc PR E 2
H45D H 1.1372 0.8480 0.3165 0.063 Uiso 0.35 1 calc PR E 2
C46A C 1.137(4) 0.952(2) 0.2855(8) 0.0841(18) Uani 0.35 1 d PD E 2
H46D H 1.0600 0.9458 0.2749 0.126 Uiso 0.35 1 calc PR E 2
H46E H 1.1957 0.9367 0.2651 0.126 Uiso 0.35 1 calc PR E 2
H46F H 1.1448 1.0061 0.2922 0.126 Uiso 0.35 1 calc PR E 2
C44A C 1.073(2) 0.9269(16) 0.3579(5) 0.0406(7) Uani 0.35 1 d PD E 2
H44C H 0.9940 0.9124 0.3525 0.049 Uiso 0.35 1 calc PR E 2
H44D H 1.0722 0.9838 0.3594 0.049 Uiso 0.35 1 calc PR E 2
O8 O 0.5338(2) 0.87564(13) 0.40248(5) 0.0657(6) Uani 1 1 d D A 1
C47 C 0.4850(2) 0.83542(13) 0.42760(6) 0.0335(5) Uani 1 1 d D A 1
C48 C 0.4086(2) 0.77414(13) 0.41565(6) 0.0350(5) Uani 1 1 d D A 1
H48A H 0.3289 0.7872 0.4255 0.042 Uiso 1 1 calc R A 1
H48B H 0.4344 0.7246 0.4287 0.042 Uiso 1 1 calc R A 1
C49 C 0.4086(2) 0.76423(17) 0.37015(7) 0.0475(6) Uani 1 1 d D A 1
H49A H 0.3876 0.8145 0.3569 0.057 Uiso 1 1 calc R A 1
H49B H 0.4873 0.7478 0.3605 0.057 Uiso 1 1 calc R A 1
C50 C 0.3252(2) 0.70552(14) 0.35810(7) 0.0386(5) Uani 1 1 d D A 1
H50A H 0.2463 0.7225 0.3674 0.046 Uiso 1 1 calc R A 1
H50B H 0.3454 0.6556 0.3718 0.046 Uiso 1 1 calc R A 1
C51 C 0.3261(2) 0.69404(17) 0.31261(8) 0.0491(6) Uani 1 1 d D A 1
H51A H 0.3135 0.7448 0.2988 0.059 Uiso 1 1 calc R A 1
H51B H 0.4032 0.6725 0.3038 0.059 Uiso 1 1 calc R A 1
C52 C 0.2365(2) 0.64159(17) 0.29985(8) 0.0504(7) Uani 1 1 d D A 1
H52A H 0.2479 0.5913 0.3136 0.076 Uiso 1 1 calc R A 1
H52B H 0.2433 0.6350 0.2706 0.076 Uiso 1 1 calc R A 1
H52C H 0.1597 0.6640 0.3070 0.076 Uiso 1 1 calc R A 1
O1I O 0.23707(12) 0.37141(8) 0.74660(4) 0.0258(3) Uani 1 1 d . F 1
H1I H 0.296(2) 0.3722(15) 0.7507(8) 0.031 Uiso 1 1 d . G 1
O2I O 0.45531(12) 0.39960(8) 0.75935(4) 0.0251(3) Uani 1 1 d . F 1
H2I H 0.4544 0.4375 0.7431 0.030 Uiso 1 1 calc R F 1
O3I O 0.44953(12) 0.51339(8) 0.70455(4) 0.0246(3) Uani 1 1 d . F 1
H3I H 0.3827 0.5100 0.6960 0.029 Uiso 1 1 calc R F 1
O4I O 0.22890(12) 0.48479(8) 0.69096(4) 0.0254(3) Uani 1 1 d . F 1
H4I H 0.2276 0.4485 0.7082 0.031 Uiso 1 1 calc R F 1
C1I C 0.04867(16) 0.52676(10) 0.72223(5) 0.0202(3) Uani 1 1 d . F 1
C2I C 0.01751(16) 0.44482(11) 0.73268(5) 0.0222(4) Uani 1 1 d . F 1
H2I1 H 0.0537 0.4097 0.7124 0.027 Uiso 1 1 calc R F 1
H2I2 H -0.0672 0.4413 0.7316 0.027 Uiso 1 1 calc R F 1
C3I C 0.05707(16) 0.41928(10) 0.77435(5) 0.0207(4) Uani 1 1 d . F 1
C4I C -0.01463(16) 0.43146(10) 0.80792(6) 0.0217(4) Uani 1 1 d . F 1
H4I1 H -0.0904 0.4534 0.8044 0.026 Uiso 1 1 calc R F 1
C5I C 0.02171(16) 0.41231(10) 0.84679(5) 0.0207(4) Uani 1 1 d D F 1
C6I C 0.13298(16) 0.38023(10) 0.85151(6) 0.0217(4) Uani 1 1 d . F 1
H6I H 0.1588 0.3679 0.8779 0.026 Uiso 1 1 calc R F 1
C7I C 0.20723(16) 0.36580(10) 0.81857(6) 0.0203(3) Uani 1 1 d . F 1
C8I C 0.32740(16) 0.33003(10) 0.82462(6) 0.0218(4) Uani 1 1 d . F 1
H8I1 H 0.3506 0.2988 0.8009 0.026 Uiso 1 1 calc R F 1
H8I2 H 0.3257 0.2949 0.8486 0.026 Uiso 1 1 calc R F 1
C9I C 0.41724(15) 0.38944(10) 0.83033(5) 0.0203(3) Uani 1 1 d . F 1
C10I C 0.44410(17) 0.41073(11) 0.86868(6) 0.0255(4) Uani 1 1 d . F 1
H10I H 0.4068 0.3873 0.8914 0.031 Uiso 1 1 calc R F 1
C11I C 0.52469(18) 0.46585(12) 0.87489(6) 0.0268(4) Uani 1 1 d D F 1
C12I C 0.57764(16) 0.50117(11) 0.84167(6) 0.0228(4) Uani 1 1 d . F 1
H12I H 0.6309 0.5398 0.8458 0.027 Uiso 1 1 calc R F 1
C13I C 0.55414(15) 0.48111(10) 0.80254(5) 0.0190(3) Uani 1 1 d . F 1
C14I C 0.61175(15) 0.52218(10) 0.76692(5) 0.0203(3) Uani 1 1 d . F 1
H14C H 0.6872 0.5396 0.7751 0.024 Uiso 1 1 calc R F 1
H14D H 0.6263 0.4854 0.7448 0.024 Uiso 1 1 calc R F 1
C15I C 0.53934(15) 0.59110(10) 0.75142(5) 0.0191(3) Uani 1 1 d . F 1
C16I C 0.55224(16) 0.66390(11) 0.76692(5) 0.0209(4) Uani 1 1 d . F 1
H16I H 0.6081 0.6701 0.7868 0.025 Uiso 1 1 calc R F 1
C17I C 0.48477(16) 0.72758(10) 0.75382(6) 0.0217(4) Uani 1 1 d D F 1
C18I C 0.40348(16) 0.71814(11) 0.72453(5) 0.0219(4) Uani 1 1 d . F 1
H18I H 0.3564 0.7614 0.7159 0.026 Uiso 1 1 calc R F 1
C19I C 0.38959(15) 0.64703(11) 0.70763(5) 0.0206(4) Uani 1 1 d . F 1
C20I C 0.29956(16) 0.63882(11) 0.67611(5) 0.0220(4) Uani 1 1 d . F 1
H20C H 0.3257 0.5974 0.6575 0.026 Uiso 1 1 calc R F 1
H20D H 0.2907 0.6875 0.6601 0.026 Uiso 1 1 calc R F 1
C21I C 0.18406(16) 0.61996(11) 0.69543(5) 0.0205(4) Uani 1 1 d . F 1
C22I C 0.10621(16) 0.67861(11) 0.70740(5) 0.0216(4) Uani 1 1 d . F 1
H22I H 0.1257 0.7306 0.7027 0.026 Uiso 1 1 calc R F 1
C23I C 0.00069(16) 0.66391(11) 0.72600(5) 0.0210(4) Uani 1 1 d D F 1
C24I C -0.02666(16) 0.58751(11) 0.73305(5) 0.0215(4) Uani 1 1 d . F 1
H24I H -0.0989 0.5768 0.7456 0.026 Uiso 1 1 calc R F 1
C25I C 0.16739(16) 0.38608(10) 0.78015(5) 0.0204(3) Uani 1 1 d . F 1
C26I C 0.47516(15) 0.42439(10) 0.79772(5) 0.0200(3) Uani 1 1 d . F 1
C27I C 0.45839(15) 0.58439(10) 0.72154(5) 0.0194(3) Uani 1 1 d . F 1
C28I C 0.15359(15) 0.54410(10) 0.70308(5) 0.0198(3) Uani 1 1 d . F 1
O5I O -0.16091(13) 0.44771(9) 0.87567(4) 0.0345(3) Uani 1 1 d D F 1
C29I C -0.06132(17) 0.42562(11) 0.88155(6) 0.0250(4) Uani 1 1 d D F 1
C30I C -0.02008(18) 0.40988(13) 0.92384(6) 0.0300(4) Uani 1 1 d D F 1
H30E H 0.0456 0.4425 0.9284 0.036 Uiso 1 1 calc R F 1
H30F H 0.0087 0.3554 0.9261 0.036 Uiso 1 1 calc R F 1
C31I C -0.1115(2) 0.42494(13) 0.95667(6) 0.0332(5) Uani 1 1 d D F 1
H31E H -0.1814 0.3977 0.9503 0.040 Uiso 1 1 calc R F 1
H31F H -0.1328 0.4808 0.9569 0.040 Uiso 1 1 calc R F 1
C32I C -0.0723(2) 0.39883(15) 0.99842(7) 0.0414(6) Uani 1 1 d D F 1
H32E H -0.0010 0.4248 1.0043 0.050 Uiso 1 1 calc R F 1
H32F H -0.0531 0.3427 0.9983 0.050 Uiso 1 1 calc R F 1
C33I C -0.1613(3) 0.4154(2) 1.03212(8) 0.0616(9) Uani 1 1 d D F 1
H33E H -0.1259 0.4031 1.0584 0.074 Uiso 1 1 calc R F 1
H33F H -0.1843 0.4711 1.0314 0.074 Uiso 1 1 calc R F 1
C34I C -0.2673(3) 0.3697(2) 1.02874(11) 0.0871(13) Uani 1 1 d D F 1
H34G H -0.3030 0.3820 1.0028 0.131 Uiso 1 1 calc R F 1
H34H H -0.3223 0.3830 1.0508 0.131 Uiso 1 1 calc R F 1
H34I H -0.2454 0.3145 1.0304 0.131 Uiso 1 1 calc R F 1
O6I O 0.5439(2) 0.42995(14) 0.94402(6) 0.0453(6) Uani 0.77 1 d PD F 1
C35I C 0.5618(3) 0.47806(17) 0.91736(9) 0.0263(6) Uani 0.77 1 d PD F 1
C36I C 0.6171(8) 0.5534(4) 0.92502(19) 0.0308(4) Uani 0.77 1 d PD F 1
H36E H 0.5714 0.5965 0.9122 0.037 Uiso 0.77 1 calc PR F 1
H36F H 0.6957 0.5521 0.9126 0.037 Uiso 0.77 1 calc PR F 1
C37I C 0.6240(4) 0.56737(18) 0.97032(13) 0.0308(8) Uani 0.77 1 d PD F 1
H37E H 0.5450 0.5736 0.9823 0.037 Uiso 0.77 1 calc PR F 1
H37F H 0.6632 0.5220 0.9836 0.037 Uiso 0.77 1 calc PR F 1
C38I C 0.6891(3) 0.6384(3) 0.97799(15) 0.0309(8) Uani 0.77 1 d PD F 1
H38E H 0.6508 0.6832 0.9639 0.037 Uiso 0.77 1 calc PR F 1
H38F H 0.7683 0.6313 0.9663 0.037 Uiso 0.77 1 calc PR F 1
C39I C 0.6961(5) 0.6562(2) 1.02293(12) 0.0408(9) Uani 0.77 1 d PD F 1
H39E H 0.6169 0.6634 1.0346 0.049 Uiso 0.77 1 calc PR F 1
H39F H 0.7342 0.6114 1.0370 0.049 Uiso 0.77 1 calc PR F 1
C40I C 0.7611(5) 0.7268(3) 1.03059(13) 0.0445(11) Uani 0.77 1 d PD F 1
H40G H 0.8400 0.7200 1.0194 0.067 Uiso 0.77 1 calc PR F 1
H40H H 0.7634 0.7346 1.0597 0.067 Uiso 0.77 1 calc PR F 1
H40I H 0.7223 0.7719 1.0176 0.067 Uiso 0.77 1 calc PR F 1
O6J O 0.4697(7) 0.4735(5) 0.9437(2) 0.0453(6) Uani 0.23 1 d PD H 2
C35J C 0.5275(10) 0.5012(7) 0.9159(4) 0.0263(6) Uani 0.23 1 d P H 2
C36J C 0.618(3) 0.5535(13) 0.9255(7) 0.0308(4) Uani 0.23 1 d PD H 2
H36G H 0.6139 0.5970 0.9056 0.037 Uiso 0.23 1 calc PR H 2
H36H H 0.6931 0.5255 0.9212 0.037 Uiso 0.23 1 calc PR H 2
C37J C 0.6164(17) 0.5873(9) 0.9669(5) 0.0308(8) Uani 0.23 1 d PD H 2
H37G H 0.6203 0.5445 0.9872 0.037 Uiso 0.23 1 calc PR H 2
H37H H 0.5422 0.6168 0.9715 0.037 Uiso 0.23 1 calc PR H 2
C38J C 0.7141(16) 0.6398(13) 0.9738(6) 0.0309(8) Uani 0.23 1 d PD H 2
H38G H 0.7158 0.6815 0.9529 0.037 Uiso 0.23 1 calc PR H 2
H38H H 0.7894 0.6104 0.9731 0.037 Uiso 0.23 1 calc PR H 2
C39J C 0.688(2) 0.6733(10) 1.0158(5) 0.0408(9) Uani 0.23 1 d PD H 2
H39G H 0.6052 0.6884 1.0187 0.049 Uiso 0.23 1 calc PR H 2
H39H H 0.7075 0.6338 1.0369 0.049 Uiso 0.23 1 calc PR H 2
C40J C 0.759(2) 0.7427(11) 1.0209(6) 0.0445(11) Uani 0.23 1 d PD H 2
H40J H 0.8265 0.7397 1.0025 0.067 Uiso 0.23 1 calc PR H 2
H40K H 0.7840 0.7437 1.0488 0.067 Uiso 0.23 1 calc PR H 2
H40L H 0.7118 0.7897 1.0148 0.067 Uiso 0.23 1 calc PR H 2
O7I O 0.4130(5) 0.8547(3) 0.76757(17) 0.0349(10) Uani 0.62 1 d PD F 1
C41I C 0.4911(7) 0.8054(4) 0.7715(3) 0.0230(10) Uani 0.62 1 d PD F 1
C42I C 0.6002(9) 0.8244(5) 0.7919(3) 0.0248(6) Uani 0.62 1 d PD F 1
H42E H 0.6675 0.8068 0.7749 0.030 Uiso 0.62 1 calc PR F 1
H42F H 0.6044 0.7956 0.8180 0.030 Uiso 0.62 1 calc PR F 1
C43I C 0.6077(9) 0.9100(5) 0.7995(3) 0.0253(8) Uani 0.62 1 d PD F 1
H43E H 0.6123 0.9385 0.7733 0.030 Uiso 0.62 1 calc PR F 1
H43F H 0.5369 0.9291 0.8142 0.030 Uiso 0.62 1 calc PR F 1
C44I C 0.7124(8) 0.9259(4) 0.8238(3) 0.0240(9) Uani 0.62 1 d PD F 1
H44E H 0.7109 0.8938 0.8489 0.029 Uiso 0.62 1 calc PR F 1
H44F H 0.7831 0.9102 0.8081 0.029 Uiso 0.62 1 calc PR F 1
C45I C 0.7183(8) 1.0087(5) 0.8347(3) 0.0275(10) Uani 0.62 1 d PD F 1
H45E H 0.6447 1.0252 0.8485 0.033 Uiso 0.62 1 calc PR F 1
H45F H 0.7253 1.0401 0.8095 0.033 Uiso 0.62 1 calc PR F 1
C46I C 0.8166(8) 1.0261(6) 0.8616(2) 0.0342(12) Uani 0.62 1 d PD F 1
H46G H 0.8065 0.9994 0.8878 0.051 Uiso 0.62 1 calc PR F 1
H46H H 0.8166 1.0817 0.8656 0.051 Uiso 0.62 1 calc PR F 1
H46I H 0.8900 1.0083 0.8488 0.051 Uiso 0.62 1 calc PR F 1
O7J O 0.4318(9) 0.8591(6) 0.7582(3) 0.0349(10) Uani 0.38 1 d PD I 2
C41J C 0.5039(12) 0.8079(7) 0.7674(5) 0.0230(10) Uani 0.38 1 d PD I 2
C42J C 0.6025(15) 0.8210(9) 0.7947(6) 0.0248(6) Uani 0.38 1 d PD I 2
H42G H 0.6752 0.7995 0.7822 0.030 Uiso 0.38 1 calc PR I 2
H42H H 0.5897 0.7930 0.8207 0.030 Uiso 0.38 1 calc PR I 2
C43J C 0.6147(15) 0.9057(9) 0.8027(6) 0.0253(8) Uani 0.38 1 d PD I 2
H43G H 0.6263 0.9332 0.7765 0.030 Uiso 0.38 1 calc PR I 2
H43H H 0.5416 0.9267 0.8151 0.030 Uiso 0.38 1 calc PR I 2
C44J C 0.7125(14) 0.9228(7) 0.8297(5) 0.0240(9) Uani 0.38 1 d PD I 2
H44G H 0.7847 0.8958 0.8198 0.029 Uiso 0.38 1 calc PR I 2
H44H H 0.6952 0.9039 0.8575 0.029 Uiso 0.38 1 calc PR I 2
C45J C 0.7284(15) 1.0125(9) 0.8296(5) 0.0275(10) Uani 0.38 1 d P I 2
H45G H 0.7416 1.0313 0.8015 0.033 Uiso 0.38 1 calc PR I 2
H45H H 0.6568 1.0389 0.8403 0.033 Uiso 0.38 1 calc PR I 2
C46J C 0.8256(13) 1.0320(11) 0.8539(5) 0.0342(12) Uani 0.38 1 d PD I 2
H46J H 0.8223 1.0036 0.8798 0.051 Uiso 0.38 1 calc PR I 2
H46K H 0.8213 1.0875 0.8587 0.051 Uiso 0.38 1 calc PR I 2
H46L H 0.8983 1.0179 0.8395 0.051 Uiso 0.38 1 calc PR I 2
O8I O -0.18339(12) 0.71031(9) 0.74861(5) 0.0338(3) Uani 1 1 d D F 1
C47I C -0.08546(17) 0.72601(11) 0.73855(6) 0.0248(4) Uani 1 1 d D F 1
C48I C -0.04773(18) 0.80752(11) 0.74079(6) 0.0278(4) Uani 1 1 d D F 1
H48C H -0.1165 0.8430 0.7446 0.033 Uiso 1 1 calc R F 1
H48D H -0.0084 0.8221 0.7150 0.033 Uiso 1 1 calc R F 1
C49I C 0.0338(2) 0.81636(12) 0.77545(7) 0.0383(5) Uani 1 1 d D F 1
H49C H -0.0013 0.7942 0.8004 0.046 Uiso 1 1 calc R F 1
H49D H 0.1069 0.7863 0.7696 0.046 Uiso 1 1 calc R F 1
C50I C 0.06070(18) 0.89902(12) 0.78269(7) 0.0298(4) Uani 1 1 d D F 1
H50C H 0.0935 0.9215 0.7574 0.036 Uiso 1 1 calc R F 1
H50D H -0.0123 0.9286 0.7892 0.036 Uiso 1 1 calc R F 1
C51I C 0.1436(3) 0.90881(14) 0.81604(8) 0.0480(6) Uani 1 1 d D F 1
H51C H 0.1144 0.8817 0.8406 0.058 Uiso 1 1 calc R F 1
H51D H 0.2189 0.8834 0.8082 0.058 Uiso 1 1 calc R F 1
C52I C 0.1626(2) 0.99017(15) 0.82621(8) 0.0459(6) Uani 1 1 d D F 1
H52D H 0.1858 1.0188 0.8017 0.069 Uiso 1 1 calc R F 1
H52E H 0.2234 0.9911 0.8460 0.069 Uiso 1 1 calc R F 1
H52F H 0.0909 1.0141 0.8376 0.069 Uiso 1 1 calc R F 1
O1Q O 0.55144(12) 0.13006(8) 0.95973(4) 0.0261(3) Uani 1 1 d . J 1
H1Q H 0.5436 0.1626 0.9407 0.031 Uiso 1 1 calc R J 1
O2Q O 0.54696(13) 0.23600(8) 0.89982(4) 0.0263(3) Uani 1 1 d . J 1
H2Q H 0.608(4) 0.248(3) 0.9035(14) 0.129(18) Uiso 1 1 d . K 1
O3Q O 0.76770(12) 0.26134(8) 0.91258(4) 0.0276(3) Uani 1 1 d . J 1
H3Q H 0.7777 0.2291 0.9316 0.033 Uiso 1 1 calc R J 1
O4Q O 0.77252(12) 0.15855(8) 0.97350(4) 0.0278(3) Uani 1 1 d . J 1
H4Q H 0.7037 0.1458 0.9741 0.033 Uiso 1 1 calc R J 1
C1Q C 0.81019(16) 0.02162(11) 0.97512(5) 0.0208(4) Uani 1 1 d . J 1
C2Q C 0.69268(16) 0.00770(11) 0.99432(5) 0.0224(4) Uani 1 1 d . J 1
H2Q1 H 0.6670 0.0525 1.0108 0.027 Uiso 1 1 calc R J 1
H2Q2 H 0.6986 -0.0384 1.0125 0.027 Uiso 1 1 calc R J 1
C3Q C 0.60398(15) -0.00430(11) 0.96273(5) 0.0206(4) Uani 1 1 d . J 1
C4Q C 0.58824(16) -0.07755(11) 0.94879(6) 0.0234(4) Uani 1 1 d . J 1
H4Q1 H 0.6325 -0.1201 0.9598 0.028 Uiso 1 1 calc R J 1
C5Q C 0.50940(16) -0.09064(10) 0.91912(6) 0.0221(4) Uani 1 1 d D J 1
C6Q C 0.44475(15) -0.02810(10) 0.90306(5) 0.0205(4) Uani 1 1 d . J 1
H6Q H 0.3898 -0.0366 0.8832 0.025 Uiso 1 1 calc R J 1
C7Q C 0.45896(15) 0.04670(10) 0.91549(5) 0.0190(3) Uani 1 1 d . J 1
C8Q C 0.39167(15) 0.11395(10) 0.89583(5) 0.0203(3) Uani 1 1 d . J 1
H8Q1 H 0.3767 0.1550 0.9158 0.024 Uiso 1 1 calc R J 1
H8Q2 H 0.3163 0.0967 0.8874 0.024 Uiso 1 1 calc R J 1
C9Q C 0.45652(15) 0.14656(10) 0.85927(5) 0.0194(3) Uani 1 1 d . J 1
C10Q C 0.44098(16) 0.11741(11) 0.82121(5) 0.0215(4) Uani 1 1 d . J 1
H10Q H 0.3855 0.0798 0.8182 0.026 Uiso 1 1 calc R J 1
C11Q C 0.50480(17) 0.14209(11) 0.78743(5) 0.0243(4) Uani 1 1 d D J 1
C12Q C 0.58443(16) 0.19844(11) 0.79218(6) 0.0247(4) Uani 1 1 d . J 1
H12Q H 0.6288 0.2151 0.7694 0.030 Uiso 1 1 calc R J 1
C13Q C 0.60067(16) 0.23084(10) 0.82920(6) 0.0222(4) Uani 1 1 d . J 1
C14Q C 0.68784(16) 0.29235(11) 0.83299(6) 0.0243(4) Uani 1 1 d . J 1
H14E H 0.6908 0.3235 0.8076 0.029 Uiso 1 1 calc R J 1
H14F H 0.6617 0.3272 0.8550 0.029 Uiso 1 1 calc R J 1
C15Q C 0.80813(16) 0.25924(10) 0.84171(6) 0.0219(4) Uani 1 1 d . J 1
C16Q C 0.88647(17) 0.24359(10) 0.81031(6) 0.0237(4) Uani 1 1 d . J 1
H16Q H 0.8640 0.2542 0.7834 0.028 Uiso 1 1 calc R J 1
C17Q C 0.99774(16) 0.21260(10) 0.81720(6) 0.0236(4) Uani 1 1 d D J 1
C18Q C 1.02853(16) 0.19569(10) 0.85692(6) 0.0240(4) Uani 1 1 d . J 1
H18Q H 1.1036 0.1740 0.8619 0.029 Uiso 1 1 calc R J 1
C19Q C 0.95224(16) 0.20977(10) 0.88930(6) 0.0229(4) Uani 1 1 d . J 1
C20Q C 0.98652(17) 0.18775(11) 0.93203(6) 0.0258(4) Uani 1 1 d . J 1
H20E H 1.0712 0.1899 0.9339 0.031 Uiso 1 1 calc R J 1
H20F H 0.9503 0.2259 0.9508 0.031 Uiso 1 1 calc R J 1
C21Q C 0.95102(16) 0.10780(11) 0.94507(5) 0.0222(4) Uani 1 1 d . J 1
C22Q C 1.02401(16) 0.04414(11) 0.93715(5) 0.0233(4) Uani 1 1 d . J 1
H22Q H 1.0971 0.0515 0.9244 0.028 Uiso 1 1 calc R J 1
C23Q C 0.99303(16) -0.03037(11) 0.94744(5) 0.0222(4) Uani 1 1 d D J 1
C24Q C 0.88613(16) -0.04053(11) 0.96638(5) 0.0217(4) Uani 1 1 d . J 1
H24Q H 0.8645 -0.0912 0.9735 0.026 Uiso 1 1 calc R J 1
C25Q C 0.53852(15) 0.05722(10) 0.94556(5) 0.0196(3) Uani 1 1 d . J 1
C26Q C 0.53568(15) 0.20390(10) 0.86261(6) 0.0207(4) Uani 1 1 d . J 1
C27Q C 0.84249(16) 0.24314(10) 0.88111(6) 0.0222(4) Uani 1 1 d . J 1
C28Q C 0.84429(16) 0.09552(11) 0.96439(5) 0.0220(4) Uani 1 1 d . J 1
O5Q O 0.57302(17) -0.22073(10) 0.91429(7) 0.0463(5) Uani 0.94 1 d PD J 1
C29Q C 0.4990(2) -0.17076(12) 0.90512(7) 0.0275(6) Uani 0.94 1 d PD J 1
C30Q C 0.3989(3) -0.18985(16) 0.88030(9) 0.0251(7) Uani 0.94 1 d PD J 1
H30G H 0.4022 -0.1602 0.8544 0.030 Uiso 0.94 1 calc PR J 1
H30H H 0.3262 -0.1738 0.8948 0.030 Uiso 0.94 1 calc PR J 1
C31Q C 0.39773(18) -0.27537(15) 0.87157(10) 0.0255(5) Uani 0.94 1 d PD J 1
H31G H 0.4694 -0.2909 0.8563 0.031 Uiso 0.94 1 calc PR J 1
H31H H 0.3975 -0.3050 0.8975 0.031 Uiso 0.94 1 calc PR J 1
C32Q C 0.2951(2) -0.29648(12) 0.84775(9) 0.0265(5) Uani 0.94 1 d PD J 1
H32G H 0.2963 -0.2680 0.8215 0.032 Uiso 0.94 1 calc PR J 1
H32H H 0.2232 -0.2800 0.8627 0.032 Uiso 0.94 1 calc PR J 1
C33Q C 0.2937(2) -0.38239(13) 0.84016(8) 0.0300(5) Uani 0.94 1 d PD J 1
H33G H 0.3683 -0.3995 0.8273 0.036 Uiso 0.94 1 calc PR J 1
H33H H 0.2866 -0.4103 0.8664 0.036 Uiso 0.94 1 calc PR J 1
C34Q C 0.1978(3) -0.40426(15) 0.81393(10) 0.0441(7) Uani 0.94 1 d PD J 1
H34J H 0.1236 -0.3850 0.8256 0.066 Uiso 0.94 1 calc PR J 1
H34K H 0.1984 -0.4605 0.8123 0.066 Uiso 0.94 1 calc PR J 1
H34L H 0.2089 -0.3815 0.7868 0.066 Uiso 0.94 1 calc PR J 1
O5R O 0.518(3) -0.2244(14) 0.9365(10) 0.0463(5) Uani 0.06 1 d PD L 2
C29R C 0.4843(19) -0.1759(10) 0.9146(13) 0.0275(6) Uani 0.06 1 d PD L 2
C30R C 0.388(5) -0.192(2) 0.8865(18) 0.0251(7) Uani 0.06 1 d PD L 2
H30I H 0.3150 -0.1742 0.9000 0.030 Uiso 0.06 1 calc PR L 2
H30J H 0.3986 -0.1590 0.8622 0.030 Uiso 0.06 1 calc PR L 2
C31R C 0.370(4) -0.271(2) 0.8720(17) 0.0255(5) Uani 0.06 1 d PD L 2
H31I H 0.3543 -0.3048 0.8960 0.031 Uiso 0.06 1 calc PR L 2
H31J H 0.4439 -0.2913 0.8595 0.031 Uiso 0.06 1 calc PR L 2
C32R C 0.277(4) -0.2814(19) 0.8425(16) 0.0265(5) Uani 0.06 1 d PD L 2
H32I H 0.2906 -0.2486 0.8182 0.032 Uiso 0.06 1 calc PR L 2
H32J H 0.2013 -0.2646 0.8548 0.032 Uiso 0.06 1 calc PR L 2
C33R C 0.273(3) -0.3645(18) 0.8304(13) 0.0300(5) Uani 0.06 1 d PD L 2
H33I H 0.3431 -0.3776 0.8135 0.036 Uiso 0.06 1 calc PR L 2
H33J H 0.2770 -0.3978 0.8551 0.036 Uiso 0.06 1 calc PR L 2
C34R C 0.170(4) -0.383(3) 0.8079(17) 0.0441(7) Uani 0.06 1 d PD L 2
H34M H 0.1078 -0.3435 0.8132 0.066 Uiso 0.06 1 calc PR L 2
H34N H 0.1442 -0.4334 0.8167 0.066 Uiso 0.06 1 calc PR L 2
H34O H 0.1889 -0.3830 0.7789 0.066 Uiso 0.06 1 calc PR L 2
O6Q O 0.56645(18) 0.11943(14) 0.71973(6) 0.0453(6) Uani 0.85 1 d PD J 1
C35Q C 0.4932(8) 0.1087(6) 0.7464(2) 0.0315(7) Uani 0.85 1 d PD J 1
C36Q C 0.3973(3) 0.05445(19) 0.74123(11) 0.0263(8) Uani 0.85 1 d PD J 1
H36I H 0.3230 0.0821 0.7482 0.032 Uiso 0.85 1 calc PR J 1
H36J H 0.4077 0.0108 0.7608 0.032 Uiso 0.85 1 calc PR J 1
C37Q C 0.3892(4) 0.02184(16) 0.69916(11) 0.0283(7) Uani 0.85 1 d PD J 1
H37I H 0.4596 -0.0106 0.6928 0.034 Uiso 0.85 1 calc PR J 1
H37J H 0.3842 0.0647 0.6789 0.034 Uiso 0.85 1 calc PR J 1
C38Q C 0.2829(5) -0.0265(3) 0.69674(13) 0.0308(7) Uani 0.85 1 d PD J 1
H38I H 0.2807 -0.0625 0.7204 0.037 Uiso 0.85 1 calc PR J 1
H38J H 0.2127 0.0082 0.6983 0.037 Uiso 0.85 1 calc PR J 1
C39Q C 0.2807(6) -0.0730(2) 0.65826(14) 0.0343(8) Uani 0.85 1 d PD J 1
H39I H 0.3541 -0.1042 0.6555 0.041 Uiso 0.85 1 calc PR J 1
H39J H 0.2175 -0.1091 0.6611 0.041 Uiso 0.85 1 calc PR J 1
C40Q C 0.2641(5) -0.0247(2) 0.62001(14) 0.0383(8) Uani 0.85 1 d PD J 1
H40M H 0.1909 0.0059 0.6221 0.057 Uiso 0.85 1 calc PR J 1
H40N H 0.2628 -0.0585 0.5969 0.057 Uiso 0.85 1 calc PR J 1
H40O H 0.3278 0.0100 0.6163 0.057 Uiso 0.85 1 calc PR J 1
O6R O 0.5229(12) 0.1503(8) 0.7170(4) 0.0453(6) Uani 0.15 1 d PD M 2
C35R C 0.494(5) 0.104(3) 0.7476(14) 0.0315(7) Uani 0.15 1 d P M 2
C36R C 0.386(2) 0.0677(16) 0.7387(7) 0.0263(8) Uani 0.15 1 d PD M 2
H36K H 0.3198 0.1053 0.7432 0.032 Uiso 0.15 1 calc PR M 2
H36L H 0.3754 0.0234 0.7576 0.032 Uiso 0.15 1 calc PR M 2
C37R C 0.384(2) 0.0399(14) 0.6958(7) 0.0283(7) Uani 0.15 1 d PD M 2
H37K H 0.3665 0.0841 0.6772 0.034 Uiso 0.15 1 calc PR M 2
H37L H 0.4603 0.0164 0.6880 0.034 Uiso 0.15 1 calc PR M 2
C38R C 0.294(3) -0.018(2) 0.6927(8) 0.0308(7) Uani 0.15 1 d PD M 2
H38K H 0.2186 0.0085 0.6993 0.037 Uiso 0.15 1 calc PR M 2
H38L H 0.3081 -0.0575 0.7143 0.037 Uiso 0.15 1 calc PR M 2
C39R C 0.281(4) -0.0602(16) 0.6543(8) 0.0343(8) Uani 0.15 1 d PD M 2
H39K H 0.2212 -0.0985 0.6588 0.041 Uiso 0.15 1 calc PR M 2
H39L H 0.3547 -0.0889 0.6476 0.041 Uiso 0.15 1 calc PR M 2
C40R C 0.248(3) -0.0087(19) 0.6189(9) 0.0383(8) Uani 0.15 1 d PD M 2
H40P H 0.1684 0.0114 0.6227 0.057 Uiso 0.15 1 calc PR M 2
H40Q H 0.2555 -0.0383 0.5941 0.057 Uiso 0.15 1 calc PR M 2
H40R H 0.2998 0.0343 0.6168 0.057 Uiso 0.15 1 calc PR M 2
O7Q O 1.1889(5) 0.1793(4) 0.7916(3) 0.0320(9) Uani 0.61 1 d PD J 1
C41Q C 1.0891(6) 0.2017(6) 0.7850(2) 0.0241(10) Uani 0.61 1 d PD J 1
C42Q C 1.0561(9) 0.2168(7) 0.7416(2) 0.0313(9) Uani 0.61 1 d PD J 1
H42I H 1.0299 0.2717 0.7384 0.038 Uiso 0.61 1 calc PR J 1
H42J H 0.9898 0.1854 0.7360 0.038 Uiso 0.61 1 calc PR J 1
C43Q C 1.1512(9) 0.1993(6) 0.7102(3) 0.0389(13) Uani 0.61 1 d PD J 1
H43I H 1.1598 0.1430 0.7063 0.047 Uiso 0.61 1 calc PR J 1
H43J H 1.2252 0.2168 0.7197 0.047 Uiso 0.61 1 calc PR J 1
C44Q C 1.1232(10) 0.2399(8) 0.6700(3) 0.0586(15) Uani 0.61 1 d PD J 1
H44I H 1.1212 0.2965 0.6728 0.070 Uiso 0.61 1 calc PR J 1
H44J H 1.0474 0.2251 0.6607 0.070 Uiso 0.61 1 calc PR J 1
C45Q C 1.2231(5) 0.2125(4) 0.63936(16) 0.0617(14) Uani 0.61 1 d PD J 1
H45I H 1.2987 0.2229 0.6506 0.074 Uiso 0.61 1 calc PR J 1
H45J H 1.2207 0.1562 0.6358 0.074 Uiso 0.61 1 calc PR J 1
C46Q C 1.2115(6) 0.2528(4) 0.59972(16) 0.0784(15) Uani 0.61 1 d PD J 1
H46M H 1.1310 0.2533 0.5917 0.118 Uiso 0.61 1 calc PR J 1
H46N H 1.2608 0.2259 0.5795 0.118 Uiso 0.61 1 calc PR J 1
H46O H 1.2351 0.3059 0.6017 0.118 Uiso 0.61 1 calc PR J 1
O7R O 1.1720(9) 0.1677(7) 0.7908(4) 0.0320(9) Uani 0.39 1 d PD N 2
C41R C 1.0770(11) 0.1954(10) 0.7816(4) 0.0241(10) Uani 0.39 1 d PD N 2
C42R C 1.0423(15) 0.2232(12) 0.7400(4) 0.0313(9) Uani 0.39 1 d PD N 2
H42K H 0.9734 0.1960 0.7325 0.038 Uiso 0.39 1 calc PR N 2
H42L H 1.0200 0.2789 0.7409 0.038 Uiso 0.39 1 calc PR N 2
C43R C 1.1349(15) 0.2110(11) 0.7075(4) 0.0389(13) Uani 0.39 1 d PD N 2
H43K H 1.2042 0.2366 0.7159 0.047 Uiso 0.39 1 calc PR N 2
H43L H 1.1556 0.1550 0.7067 0.047 Uiso 0.39 1 calc PR N 2
C44R C 1.1099(16) 0.2383(14) 0.6652(5) 0.0586(15) Uani 0.39 1 d PD N 2
H44K H 1.0437 0.2088 0.6573 0.070 Uiso 0.39 1 calc PR N 2
H44L H 1.0797 0.2924 0.6677 0.070 Uiso 0.39 1 calc PR N 2
C45R C 1.1851(9) 0.2389(6) 0.6309(3) 0.0617(14) Uani 0.39 1 d P N 2
H45K H 1.1418 0.2561 0.6067 0.074 Uiso 0.39 1 calc PR N 2
H45L H 1.2185 0.1861 0.6262 0.074 Uiso 0.39 1 calc PR N 2
C46R C 1.2821(8) 0.2937(5) 0.6375(3) 0.0784(15) Uani 0.39 1 d PD N 2
H46P H 1.2485 0.3441 0.6455 0.118 Uiso 0.39 1 calc PR N 2
H46Q H 1.3280 0.2996 0.6124 0.118 Uiso 0.39 1 calc PR N 2
H46R H 1.3318 0.2723 0.6588 0.118 Uiso 0.39 1 calc PR N 2
O8Q O 1.17531(12) -0.08403(9) 0.92755(5) 0.0343(3) Uani 1 1 d D J 1
C47Q C 1.07627(17) -0.09587(12) 0.93777(6) 0.0264(4) Uani 1 1 d D J 1
C48Q C 1.03500(19) -0.17702(12) 0.93900(7) 0.0329(5) Uani 1 1 d D J 1
H48E H 1.0015 -0.1885 0.9662 0.039 Uiso 1 1 calc R J 1
H48F H 1.1018 -0.2138 0.9343 0.039 Uiso 1 1 calc R J 1
C49Q C 0.9439(2) -0.18885(14) 0.90712(8) 0.0466(6) Uani 1 1 d D J 1
H49E H 0.8674 -0.1705 0.9181 0.056 Uiso 1 1 calc R J 1
H49F H 0.9618 -0.1564 0.8830 0.056 Uiso 1 1 calc R J 1
C50Q C 0.9363(2) -0.27039(13) 0.89437(8) 0.0386(5) Uani 1 1 d D J 1
H50E H 0.9243 -0.3034 0.9187 0.046 Uiso 1 1 calc R J 1
H50F H 1.0110 -0.2875 0.8815 0.046 Uiso 1 1 calc R J 1
C51Q C 0.8403(2) -0.28282(14) 0.86519(8) 0.0450(6) Uani 1 1 d D J 1
H51E H 0.7650 -0.2758 0.8798 0.054 Uiso 1 1 calc R J 1
H51F H 0.8430 -0.2429 0.8434 0.054 Uiso 1 1 calc R J 1
C52Q C 0.8473(3) -0.36037(16) 0.84661(9) 0.0537(7) Uani 1 1 d D J 1
H52G H 0.9196 -0.3668 0.8307 0.081 Uiso 1 1 calc R J 1
H52H H 0.7819 -0.3648 0.8290 0.081 Uiso 1 1 calc R J 1
H52I H 0.8451 -0.4004 0.8679 0.081 Uiso 1 1 calc R J 1

loop_
_atom_site_aniso_label
_atom_site_aniso_U_11
_atom_site_aniso_U_22
_atom_site_aniso_U_33
_atom_site_aniso_U_23
_atom_site_aniso_U_13
_atom_site_aniso_U_12
O1 0.0330(8) 0.0261(7) 0.0233(7) -0.0052(5) 0.0018(6) 0.0003(6)
O2 0.0291(8) 0.0339(8) 0.0283(7) -0.0050(6) -0.0007(6) 0.0077(6)
O3 0.0303(8) 0.0298(8) 0.0392(8) 0.0008(6) 0.0048(6) 0.0013(6)
O4 0.0258(7) 0.0306(7) 0.0280(7) -0.0083(6) -0.0020(6) -0.0016(6)
C1 0.0164(8) 0.0208(8) 0.0264(9) -0.0009(7) -0.0004(7) 0.0021(7)
C2 0.0177(9) 0.0228(9) 0.0248(9) -0.0043(7) 0.0017(7) -0.0001(7)
C3 0.0208(9) 0.0224(8) 0.0199(8) -0.0024(7) 0.0057(7) -0.0009(7)
C4 0.0236(9) 0.0254(9) 0.0205(8) -0.0032(7) 0.0052(7) -0.0015(7)
C5 0.0315(11) 0.0235(9) 0.0248(9) -0.0027(7) 0.0079(8) 0.0012(8)
C6 0.0308(11) 0.0256(9) 0.0271(10) 0.0010(8) 0.0073(8) 0.0048(8)
C7 0.0241(9) 0.0290(9) 0.0195(8) 0.0018(7) 0.0071(7) 0.0019(7)
C8 0.0262(10) 0.0328(10) 0.0209(9) 0.0029(8) 0.0038(7) 0.0053(8)
C9 0.0240(10) 0.0343(10) 0.0171(8) 0.0025(7) 0.0003(7) 0.0055(8)
C10 0.0265(10) 0.0325(10) 0.0199(9) 0.0006(8) -0.0026(7) 0.0063(8)
C11 0.0233(10) 0.0350(10) 0.0196(8) -0.0027(8) -0.0038(7) 0.0087(8)
C12 0.0207(9) 0.0434(12) 0.0219(9) 0.0035(8) -0.0036(7) 0.0045(8)
C13 0.0220(9) 0.0358(10) 0.0203(9) 0.0027(8) -0.0039(7) 0.0029(8)
C14 0.0220(10) 0.0363(11) 0.0317(10) 0.0025(9) -0.0062(8) -0.0014(8)
C15 0.0214(9) 0.0257(9) 0.0342(10) 0.0020(8) -0.0062(8) -0.0029(7)
C16 0.0188(9) 0.0257(9) 0.0384(11) 0.0042(8) -0.0038(8) -0.0016(7)
C17 0.0196(9) 0.0218(9) 0.0349(10) 0.0012(8) -0.0012(8) -0.0030(7)
C18 0.0221(9) 0.0202(9) 0.0334(10) 0.0026(7) -0.0051(8) -0.0027(7)
C19 0.0204(9) 0.0176(8) 0.0359(10) 0.0010(7) -0.0044(8) -0.0025(7)
C20 0.0219(9) 0.0192(8) 0.0358(10) 0.0006(8) -0.0038(8) -0.0009(7)
C21 0.0166(8) 0.0174(8) 0.0331(10) 0.0016(7) -0.0024(7) 0.0028(6)
C22 0.0206(9) 0.0240(9) 0.0295(10) 0.0039(7) 0.0000(7) 0.0028(7)
C23 0.0222(9) 0.0254(9) 0.0257(9) 0.0003(7) -0.0021(7) 0.0021(7)
C24 0.0192(9) 0.0210(8) 0.0276(9) -0.0018(7) -0.0025(7) 0.0022(7)
C25 0.0221(9) 0.0240(9) 0.0196(8) -0.0029(7) 0.0064(7) 0.0004(7)
C26 0.0235(10) 0.0343(10) 0.0189(8) -0.0002(7) -0.0034(7) 0.0070(8)
C27 0.0207(9) 0.0224(9) 0.0340(10) -0.0004(8) -0.0011(8) -0.0037(7)
C28 0.0177(9) 0.0199(8) 0.0270(9) -0.0017(7) -0.0017(7) 0.0038(7)
O5 0.053(3) 0.0306(10) 0.0658(17) -0.0126(10) -0.028(2) 0.017(2)
C29 0.028(3) 0.0222(12) 0.0342(18) -0.0036(11) 0.0011(18) 0.0063(15)
C30 0.027(2) 0.0218(15) 0.027(2) -0.0055(15) 0.0002(15) 0.0006(13)
C31 0.035(3) 0.0225(16) 0.029(2) -0.0042(15) 0.0016(15) -0.0026(15)
C32 0.0353(19) 0.0325(19) 0.032(2) -0.0080(13) -0.0038(14) -0.0062(14)
C33 0.043(2) 0.047(2) 0.051(2) -0.0144(17) -0.0053(16) -0.0129(16)
C34 0.053(2) 0.0363(19) 0.096(3) -0.010(2) -0.024(2) -0.0040(17)
O5A 0.053(3) 0.0306(10) 0.0658(17) -0.0126(10) -0.028(2) 0.017(2)
C29A 0.028(3) 0.0222(12) 0.0342(18) -0.0036(11) 0.0011(18) 0.0063(15)
C30A 0.027(2) 0.0218(15) 0.027(2) -0.0055(15) 0.0002(15) 0.0006(13)
C31A 0.035(3) 0.0225(16) 0.029(2) -0.0042(15) 0.0016(15) -0.0026(15)
C32A 0.0353(19) 0.0325(19) 0.032(2) -0.0080(13) -0.0038(14) -0.0062(14)
C33A 0.043(2) 0.047(2) 0.051(2) -0.0144(17) -0.0053(16) -0.0129(16)
C34A 0.053(2) 0.0363(19) 0.096(3) -0.010(2) -0.024(2) -0.0040(17)
O6 0.0231(8) 0.0514(16) 0.023(2) -0.0054(15) 0.0001(12) 0.0079(9)
C35 0.0238(14) 0.0413(14) 0.0209(14) -0.0083(10) -0.0066(12) 0.0054(11)
C36 0.0289(12) 0.035(2) 0.027(2) -0.0025(15) -0.0069(16) 0.0109(14)
C37 0.0406(15) 0.0289(19) 0.0277(17) 0.0007(12) -0.0018(13) 0.0009(15)
C38 0.055(2) 0.0331(17) 0.0422(18) -0.0012(12) -0.0013(16) -0.0056(15)
C39 0.072(3) 0.048(2) 0.060(2) -0.0184(17) 0.005(2) -0.0224(19)
C40 0.067(3) 0.075(3) 0.055(2) -0.006(2) -0.012(2) -0.009(2)
O6A 0.0231(8) 0.0514(16) 0.023(2) -0.0054(15) 0.0001(12) 0.0079(9)
C35A 0.0238(14) 0.0413(14) 0.0209(14) -0.0083(10) -0.0066(12) 0.0054(11)
C36A 0.0289(12) 0.035(2) 0.027(2) -0.0025(15) -0.0069(16) 0.0109(14)
C37A 0.0406(15) 0.0289(19) 0.0277(17) 0.0007(12) -0.0018(13) 0.0009(15)
C38A 0.055(2) 0.0331(17) 0.0422(18) -0.0012(12) -0.0013(16) -0.0056(15)
C39A 0.072(3) 0.048(2) 0.060(2) -0.0184(17) 0.005(2) -0.0224(19)
C40A 0.067(3) 0.075(3) 0.055(2) -0.006(2) -0.012(2) -0.009(2)
O7 0.0233(14) 0.042(3) 0.0430(12) 0.0036(16) 0.0012(11) 0.0023(14)
C41 0.0227(14) 0.020(2) 0.0351(11) 0.0010(11) -0.0009(10) -0.0053(14)
C42 0.0251(18) 0.024(3) 0.0356(11) -0.0025(14) -0.0029(11) -0.0071(16)
C43 0.0380(13) 0.0393(12) 0.0368(13) -0.0016(11) -0.0011(10) 0.0026(10)
C44 0.0483(15) 0.0348(17) 0.0380(13) 0.0004(11) -0.0014(11) 0.0046(12)
C45 0.070(3) 0.047(4) 0.0402(15) 0.006(2) 0.0091(18) 0.006(3)
C46 0.120(4) 0.082(5) 0.0441(18) 0.020(2) 0.017(2) 0.026(4)
O7A 0.0233(14) 0.042(3) 0.0430(12) 0.0036(16) 0.0012(11) 0.0023(14)
C41A 0.0227(14) 0.020(2) 0.0351(11) 0.0010(11) -0.0009(10) -0.0053(14)
C42A 0.0251(18) 0.024(3) 0.0356(11) -0.0025(14) -0.0029(11) -0.0071(16)
C43A 0.0380(13) 0.0393(12) 0.0368(13) -0.0016(11) -0.0011(10) 0.0026(10)
C45A 0.070(3) 0.047(4) 0.0402(15) 0.006(2) 0.0091(18) 0.006(3)
C46A 0.120(4) 0.082(5) 0.0441(18) 0.020(2) 0.017(2) 0.026(4)
C44A 0.0483(15) 0.0348(17) 0.0380(13) 0.0004(11) -0.0014(11) 0.0046(12)
O8 0.0961(16) 0.0748(14) 0.0303(9) 0.0019(9) 0.0025(10) -0.0494(12)
C47 0.0375(12) 0.0379(11) 0.0255(10) -0.0003(9) -0.0027(9) -0.0033(9)
C48 0.0389(12) 0.0401(12) 0.0265(10) -0.0035(9) -0.0045(9) -0.0035(10)
C49 0.0554(16) 0.0594(16) 0.0298(11) -0.0101(11) 0.0005(11) -0.0200(13)
C50 0.0424(13) 0.0405(12) 0.0338(11) -0.0081(10) -0.0031(10) -0.0068(10)
C51 0.0522(16) 0.0584(16) 0.0387(13) -0.0145(12) 0.0013(11) -0.0167(13)
C52 0.0523(16) 0.0564(16) 0.0441(14) -0.0189(12) -0.0086(12) -0.0057(13)
O1I 0.0209(7) 0.0290(7) 0.0275(7) -0.0059(6) 0.0016(6) 0.0000(6)
O2I 0.0293(7) 0.0242(7) 0.0216(6) -0.0041(5) -0.0027(5) 0.0016(6)
O3I 0.0248(7) 0.0265(7) 0.0227(6) -0.0074(5) -0.0002(5) -0.0018(5)
O4I 0.0265(7) 0.0244(7) 0.0249(7) -0.0027(5) 0.0006(5) 0.0044(5)
C1I 0.0197(9) 0.0234(8) 0.0178(8) -0.0015(7) -0.0046(7) -0.0021(7)
C2I 0.0188(9) 0.0251(9) 0.0231(9) -0.0017(7) -0.0044(7) -0.0028(7)
C3I 0.0202(9) 0.0192(8) 0.0234(9) -0.0016(7) -0.0036(7) -0.0041(7)
C4I 0.0170(8) 0.0193(8) 0.0289(9) 0.0006(7) -0.0023(7) -0.0022(7)
C5I 0.0195(9) 0.0181(8) 0.0247(9) -0.0002(7) -0.0002(7) -0.0029(7)
C6I 0.0219(9) 0.0189(8) 0.0243(9) 0.0011(7) -0.0031(7) -0.0016(7)
C7I 0.0190(9) 0.0164(8) 0.0258(9) -0.0004(7) -0.0020(7) -0.0025(6)
C8I 0.0206(9) 0.0188(8) 0.0260(9) 0.0014(7) -0.0022(7) 0.0007(7)
C9I 0.0169(8) 0.0189(8) 0.0249(9) -0.0002(7) -0.0008(7) 0.0020(6)
C10I 0.0247(10) 0.0285(10) 0.0233(9) 0.0005(7) 0.0008(7) -0.0034(8)
C11I 0.0279(10) 0.0303(10) 0.0227(9) -0.0029(8) -0.0006(8) -0.0057(8)
C12I 0.0199(9) 0.0243(9) 0.0245(9) -0.0029(7) -0.0027(7) -0.0014(7)
C13I 0.0159(8) 0.0192(8) 0.0213(8) -0.0010(6) 0.0004(6) 0.0038(6)
C14I 0.0161(8) 0.0242(9) 0.0206(8) -0.0029(7) 0.0006(6) -0.0001(7)
C15I 0.0158(8) 0.0228(8) 0.0182(8) 0.0003(7) 0.0034(6) -0.0003(6)
C16I 0.0176(8) 0.0258(9) 0.0195(8) -0.0019(7) 0.0016(7) -0.0025(7)
C17I 0.0185(9) 0.0220(8) 0.0248(9) -0.0020(7) 0.0014(7) -0.0013(7)
C18I 0.0188(9) 0.0234(9) 0.0230(9) 0.0014(7) 0.0005(7) 0.0010(7)
C19I 0.0176(8) 0.0268(9) 0.0174(8) 0.0009(7) 0.0024(6) -0.0033(7)
C20I 0.0210(9) 0.0265(9) 0.0183(8) 0.0010(7) -0.0008(7) -0.0008(7)
C21I 0.0188(9) 0.0276(9) 0.0153(8) -0.0001(7) -0.0034(6) -0.0011(7)
C22I 0.0224(9) 0.0244(9) 0.0182(8) -0.0004(7) -0.0041(7) -0.0015(7)
C23I 0.0187(9) 0.0261(9) 0.0183(8) -0.0024(7) -0.0029(7) 0.0011(7)
C24I 0.0175(9) 0.0279(9) 0.0193(8) -0.0015(7) -0.0027(7) -0.0010(7)
C25I 0.0197(9) 0.0174(8) 0.0243(9) -0.0029(7) -0.0009(7) -0.0020(6)
C26I 0.0181(8) 0.0199(8) 0.0216(8) -0.0024(7) -0.0018(7) 0.0045(6)
C27I 0.0194(9) 0.0213(8) 0.0175(8) -0.0024(6) 0.0037(6) -0.0018(7)
C28I 0.0187(8) 0.0248(9) 0.0157(8) -0.0026(7) -0.0022(6) 0.0018(7)
O5I 0.0260(8) 0.0446(9) 0.0317(8) 0.0009(7) 0.0036(6) 0.0070(6)
C29I 0.0249(10) 0.0227(9) 0.0271(9) -0.0001(7) 0.0015(7) -0.0009(7)
C30I 0.0291(11) 0.0334(11) 0.0275(10) -0.0023(8) -0.0011(8) 0.0006(8)
C31I 0.0342(12) 0.0370(11) 0.0283(10) -0.0038(9) 0.0002(9) -0.0001(9)
C32I 0.0471(14) 0.0448(13) 0.0318(11) -0.0011(10) -0.0016(10) 0.0037(11)
C33I 0.067(2) 0.082(2) 0.0327(13) -0.0030(13) 0.0035(13) 0.0240(17)
C34I 0.072(2) 0.113(3) 0.071(2) 0.042(2) 0.0271(19) 0.014(2)
O6I 0.0654(16) 0.0478(13) 0.0253(9) 0.0047(9) -0.0070(10) -0.0276(11)
C35I 0.0255(17) 0.0314(17) 0.0221(10) -0.0027(12) -0.0020(11) -0.0003(11)
C36I 0.0324(11) 0.0358(11) 0.0249(10) -0.0067(8) -0.0029(8) -0.0055(9)
C37I 0.0416(15) 0.028(2) 0.0232(13) -0.0046(15) -0.0023(10) -0.0037(17)
C38I 0.028(2) 0.0355(12) 0.0295(15) -0.0071(11) -0.0009(14) -0.0069(16)
C39I 0.0519(18) 0.041(2) 0.0313(19) -0.0038(15) -0.0097(15) -0.0086(18)
C40I 0.0501(16) 0.042(2) 0.043(3) -0.0100(17) -0.009(2) -0.0074(18)
O6J 0.0654(16) 0.0478(13) 0.0253(9) 0.0047(9) -0.0070(10) -0.0276(11)
C35J 0.0255(17) 0.0314(17) 0.0221(10) -0.0027(12) -0.0020(11) -0.0003(11)
C36J 0.0324(11) 0.0358(11) 0.0249(10) -0.0067(8) -0.0029(8) -0.0055(9)
C37J 0.0416(15) 0.028(2) 0.0232(13) -0.0046(15) -0.0023(10) -0.0037(17)
C38J 0.028(2) 0.0355(12) 0.0295(15) -0.0071(11) -0.0009(14) -0.0069(16)
C39J 0.0519(18) 0.041(2) 0.0313(19) -0.0038(15) -0.0097(15) -0.0086(18)
C40J 0.0501(16) 0.042(2) 0.043(3) -0.0100(17) -0.009(2) -0.0074(18)
O7I 0.0275(19) 0.0253(10) 0.052(3) -0.0052(15) -0.0052(16) 0.0015(12)
C41I 0.0185(18) 0.0217(10) 0.029(2) -0.0025(11) 0.0028(15) -0.0016(10)
C42I 0.0213(10) 0.0215(11) 0.0319(16) -0.0056(10) -0.0011(9) -0.0003(8)
C43I 0.0242(14) 0.0207(12) 0.0314(18) -0.0034(12) -0.0038(11) -0.0012(10)
C44I 0.0242(10) 0.0231(10) 0.025(2) -0.0043(13) -0.0013(14) -0.0013(8)
C45I 0.0319(18) 0.0222(12) 0.029(2) -0.0010(14) -0.0025(16) -0.0042(11)
C46I 0.0397(18) 0.0322(18) 0.032(3) -0.006(2) -0.005(2) -0.0072(13)
O7J 0.0275(19) 0.0253(10) 0.052(3) -0.0052(15) -0.0052(16) 0.0015(12)
C41J 0.0185(18) 0.0217(10) 0.029(2) -0.0025(11) 0.0028(15) -0.0016(10)
C42J 0.0213(10) 0.0215(11) 0.0319(16) -0.0056(10) -0.0011(9) -0.0003(8)
C43J 0.0242(14) 0.0207(12) 0.0314(18) -0.0034(12) -0.0038(11) -0.0012(10)
C44J 0.0242(10) 0.0231(10) 0.025(2) -0.0043(13) -0.0013(14) -0.0013(8)
C45J 0.0319(18) 0.0222(12) 0.029(2) -0.0010(14) -0.0025(16) -0.0042(11)
C46J 0.0397(18) 0.0322(18) 0.032(3) -0.006(2) -0.005(2) -0.0072(13)
O8I 0.0239(7) 0.0356(8) 0.0414(8) -0.0077(7) 0.0055(6) 0.0025(6)
C47I 0.0230(9) 0.0284(9) 0.0227(9) -0.0043(7) -0.0028(7) 0.0032(7)
C48I 0.0283(10) 0.0253(9) 0.0296(10) -0.0043(8) -0.0017(8) 0.0031(8)
C49I 0.0560(15) 0.0265(10) 0.0334(11) -0.0048(9) -0.0146(10) -0.0028(10)
C50I 0.0275(10) 0.0267(10) 0.0355(11) -0.0052(8) 0.0005(8) -0.0025(8)
C51I 0.0631(17) 0.0352(12) 0.0470(14) -0.0072(11) -0.0191(13) -0.0025(12)
C52I 0.0366(13) 0.0455(14) 0.0574(16) -0.0154(12) -0.0037(11) -0.0119(11)
O1Q 0.0325(8) 0.0229(7) 0.0229(6) -0.0039(5) 0.0016(6) -0.0006(6)
O2Q 0.0263(8) 0.0245(7) 0.0283(7) -0.0073(5) -0.0028(6) 0.0014(6)
O3Q 0.0287(7) 0.0255(7) 0.0284(7) -0.0017(5) 0.0015(6) -0.0004(6)
O4Q 0.0250(7) 0.0291(7) 0.0292(7) -0.0077(6) -0.0015(6) 0.0038(6)
C1Q 0.0191(9) 0.0285(9) 0.0150(8) -0.0015(7) -0.0037(6) -0.0012(7)
C2Q 0.0219(9) 0.0277(9) 0.0173(8) 0.0007(7) 0.0002(7) -0.0008(7)
C3Q 0.0176(8) 0.0281(9) 0.0161(8) 0.0010(7) 0.0022(6) -0.0016(7)
C4Q 0.0218(9) 0.0240(9) 0.0241(9) 0.0013(7) -0.0008(7) 0.0016(7)
C5Q 0.0209(9) 0.0218(9) 0.0237(9) -0.0016(7) 0.0001(7) -0.0010(7)
C6Q 0.0172(8) 0.0239(9) 0.0203(8) -0.0017(7) 0.0014(7) 0.0000(7)
C7Q 0.0153(8) 0.0232(8) 0.0183(8) -0.0008(7) 0.0036(6) 0.0002(6)
C8Q 0.0161(8) 0.0230(8) 0.0214(8) -0.0017(7) 0.0014(7) 0.0007(7)
C9Q 0.0141(8) 0.0202(8) 0.0234(8) 0.0002(7) -0.0009(6) 0.0032(6)
C10Q 0.0175(8) 0.0238(9) 0.0230(8) 0.0007(7) -0.0021(7) 0.0006(7)
C11Q 0.0223(9) 0.0301(10) 0.0204(8) 0.0010(7) -0.0024(7) -0.0012(7)
C12Q 0.0199(9) 0.0303(10) 0.0238(9) 0.0038(7) -0.0003(7) -0.0017(7)
C13Q 0.0177(9) 0.0204(8) 0.0281(9) 0.0029(7) -0.0029(7) 0.0017(7)
C14Q 0.0212(9) 0.0213(9) 0.0301(10) 0.0031(7) -0.0016(7) -0.0015(7)
C15Q 0.0201(9) 0.0159(8) 0.0296(9) 0.0001(7) -0.0020(7) -0.0012(7)
C16Q 0.0241(9) 0.0185(8) 0.0288(9) 0.0003(7) -0.0020(7) -0.0046(7)
C17Q 0.0216(9) 0.0167(8) 0.0325(10) -0.0014(7) 0.0006(7) -0.0020(7)
C18Q 0.0189(9) 0.0191(8) 0.0344(10) 0.0005(7) -0.0031(7) -0.0032(7)
C19Q 0.0218(9) 0.0181(8) 0.0293(9) -0.0006(7) -0.0040(7) -0.0043(7)
C20Q 0.0208(9) 0.0258(9) 0.0318(10) -0.0013(8) -0.0062(8) -0.0057(7)
C21Q 0.0198(9) 0.0273(9) 0.0200(8) -0.0013(7) -0.0058(7) -0.0025(7)
C22Q 0.0197(9) 0.0307(10) 0.0199(8) -0.0015(7) -0.0042(7) -0.0016(7)
C23Q 0.0213(9) 0.0273(9) 0.0181(8) -0.0022(7) -0.0035(7) 0.0018(7)
C24Q 0.0222(9) 0.0248(9) 0.0184(8) -0.0004(7) -0.0039(7) -0.0013(7)
C25Q 0.0194(9) 0.0220(8) 0.0171(8) -0.0029(6) 0.0042(6) -0.0007(7)
C26Q 0.0172(8) 0.0198(8) 0.0246(9) -0.0010(7) -0.0025(7) 0.0050(7)
C27Q 0.0210(9) 0.0178(8) 0.0282(9) -0.0023(7) 0.0004(7) -0.0041(7)
C28Q 0.0220(9) 0.0252(9) 0.0190(8) -0.0035(7) -0.0052(7) 0.0011(7)
O5Q 0.0435(11) 0.0264(8) 0.0694(13) -0.0067(9) -0.0226(10) 0.0089(8)
C29Q 0.0265(11) 0.0228(9) 0.0333(14) -0.0019(8) -0.0015(9) 0.0011(8)
C30Q 0.0218(11) 0.0219(9) 0.0314(15) -0.0060(9) 0.0027(11) 0.0002(8)
C31Q 0.0209(13) 0.0220(9) 0.0336(10) -0.0035(8) 0.0006(11) -0.0009(9)
C32Q 0.0234(13) 0.0217(11) 0.0345(13) -0.0064(10) -0.0014(9) 0.0007(9)
C33Q 0.0298(12) 0.0226(11) 0.0380(13) -0.0012(9) -0.0057(9) -0.0017(9)
C34Q 0.0450(17) 0.0310(14) 0.0578(17) -0.0091(13) -0.0180(13) -0.0030(11)
O5R 0.0435(11) 0.0264(8) 0.0694(13) -0.0067(9) -0.0226(10) 0.0089(8)
C29R 0.0265(11) 0.0228(9) 0.0333(14) -0.0019(8) -0.0015(9) 0.0011(8)
C30R 0.0218(11) 0.0219(9) 0.0314(15) -0.0060(9) 0.0027(11) 0.0002(8)
C31R 0.0209(13) 0.0220(9) 0.0336(10) -0.0035(8) 0.0006(11) -0.0009(9)
C32R 0.0234(13) 0.0217(11) 0.0345(13) -0.0064(10) -0.0014(9) 0.0007(9)
C33R 0.0298(12) 0.0226(11) 0.0380(13) -0.0012(9) -0.0057(9) -0.0017(9)
C34R 0.0450(17) 0.0310(14) 0.0578(17) -0.0091(13) -0.0180(13) -0.0030(11)
O6Q 0.0400(13) 0.0711(17) 0.0261(9) -0.0093(10) 0.0074(9) -0.0180(10)
C35Q 0.0311(11) 0.0420(17) 0.0220(11) -0.0016(10) -0.0011(9) -0.0072(11)
C36Q 0.0278(13) 0.0296(18) 0.0216(10) -0.0034(11) -0.0025(9) 0.0013(12)
C37Q 0.0328(12) 0.0282(18) 0.0239(12) -0.0047(12) -0.0014(9) 0.0004(14)
C38Q 0.0340(18) 0.0346(18) 0.0240(13) -0.0066(12) -0.0004(11) -0.0023(11)
C39Q 0.0410(13) 0.0305(19) 0.0319(15) -0.0068(13) -0.0084(12) 0.0006(17)
C40Q 0.046(2) 0.037(2) 0.0312(12) -0.0076(14) -0.0101(12) 0.0085(16)
O6R 0.0400(13) 0.0711(17) 0.0261(9) -0.0093(10) 0.0074(9) -0.0180(10)
C35R 0.0311(11) 0.0420(17) 0.0220(11) -0.0016(10) -0.0011(9) -0.0072(11)
C36R 0.0278(13) 0.0296(18) 0.0216(10) -0.0034(11) -0.0025(9) 0.0013(12)
C37R 0.0328(12) 0.0282(18) 0.0239(12) -0.0047(12) -0.0014(9) 0.0004(14)
C38R 0.0340(18) 0.0346(18) 0.0240(13) -0.0066(12) -0.0004(11) -0.0023(11)
C39R 0.0410(13) 0.0305(19) 0.0319(15) -0.0068(13) -0.0084(12) 0.0006(17)
C40R 0.046(2) 0.037(2) 0.0312(12) -0.0076(14) -0.0101(12) 0.0085(16)
O7Q 0.0167(17) 0.032(2) 0.0476(10) -0.0024(14) 0.0055(13) -0.0041(14)
C41Q 0.0222(17) 0.0171(16) 0.0338(15) -0.0059(12) -0.0016(12) -0.0071(14)
C42Q 0.031(2) 0.029(2) 0.0338(12) -0.0047(11) 0.0029(13) 0.0041(16)
C43Q 0.043(3) 0.030(3) 0.0426(17) -0.0107(16) 0.0083(17) 0.003(2)
C44Q 0.102(3) 0.0350(14) 0.038(2) -0.0102(18) 0.023(2) -0.0108(19)
C45Q 0.074(4) 0.069(4) 0.038(3) 0.000(2) 0.018(2) 0.017(3)
C46Q 0.094(4) 0.079(3) 0.055(3) 0.024(2) 0.030(2) 0.024(3)
O7R 0.0167(17) 0.032(2) 0.0476(10) -0.0024(14) 0.0055(13) -0.0041(14)
C41R 0.0222(17) 0.0171(16) 0.0338(15) -0.0059(12) -0.0016(12) -0.0071(14)
C42R 0.031(2) 0.029(2) 0.0338(12) -0.0047(11) 0.0029(13) 0.0041(16)
C43R 0.043(3) 0.030(3) 0.0426(17) -0.0107(16) 0.0083(17) 0.003(2)
C44R 0.102(3) 0.0350(14) 0.038(2) -0.0102(18) 0.023(2) -0.0108(19)
C45R 0.074(4) 0.069(4) 0.038(3) 0.000(2) 0.018(2) 0.017(3)
C46R 0.094(4) 0.079(3) 0.055(3) 0.024(2) 0.030(2) 0.024(3)
O8Q 0.0217(7) 0.0414(9) 0.0396(8) -0.0092(7) 0.0020(6) 0.0038(6)
C47Q 0.0254(10) 0.0308(10) 0.0227(9) -0.0049(8) -0.0046(7) 0.0046(8)
C48Q 0.0323(11) 0.0276(10) 0.0382(11) -0.0046(9) -0.0029(9) 0.0053(8)
C49Q 0.0533(16) 0.0353(12) 0.0525(15) -0.0128(11) -0.0178(12) 0.0007(11)
C50Q 0.0353(12) 0.0314(11) 0.0492(14) -0.0083(10) 0.0015(10) -0.0013(9)
C51Q 0.0463(15) 0.0369(12) 0.0528(15) -0.0119(11) -0.0063(12) -0.0021(11)
C52Q 0.0520(17) 0.0460(15) 0.0647(18) -0.0132(13) -0.0035(14) -0.0096(12)

loop_
_atom_type_symbol
_atom_type_description
_atom_type_scat_dispersion_real
_atom_type_scat_dispersion_imag
_atom_type_scat_source
C C 0.0033 0.0016 'International Tables Vol C Tables 4.2.6.8 and 6.1.1.4'
H H 0.0000 0.0000 'International Tables Vol C Tables 4.2.6.8 and 6.1.1.4'
O O 0.0106 0.0060 'International Tables Vol C Tables 4.2.6.8 and 6.1.1.4'

loop_
_geom_angle_atom_site_label_1
_geom_angle_atom_site_label_2
_geom_angle_atom_site_label_3
_geom_angle
C24 C1 C28 118.09(17)
C24 C1 C2 119.71(17)
C28 C1 C2 122.18(17)
C3 C2 C1 113.51(15)
C4 C3 C25 118.14(17)
C4 C3 C2 120.10(17)
C25 C3 C2 121.75(16)
C3 C4 C5 121.39(18)
C6 C5 C4 118.58(18)
C6 C5 C29 122.5(3)
C4 C5 C29 118.9(3)
C7 C6 C5 121.97(19)
C6 C7 C25 117.88(18)
C6 C7 C8 120.57(18)
C25 C7 C8 121.53(18)
C7 C8 C9 112.43(15)
C26 C9 C10 118.04(18)
C26 C9 C8 122.24(18)
C10 C9 C8 119.72(19)
C9 C10 C11 121.6(2)
C10 C11 C12 118.69(18)
C10 C11 C35 121.5(3)
C12 C11 C35 119.8(3)
C13 C12 C11 121.59(19)
C12 C13 C26 117.90(19)
C12 C13 C14 120.28(18)
C26 C13 C14 121.81(18)
C13 C14 C15 112.13(17)
C16 C15 C27 118.21(18)
C16 C15 C14 119.84(18)
C27 C15 C14 121.90(18)
C15 C16 C17 121.75(18)
C18 C17 C16 118.34(18)
C18 C17 C41 122.9(3)
C16 C17 C41 118.7(3)
C19 C18 C17 121.87(18)
C27 C19 C18 117.95(18)
C27 C19 C20 121.71(18)
C18 C19 C20 120.28(18)
C19 C20 C21 111.42(15)
C22 C21 C28 117.54(17)
C22 C21 C20 120.31(17)
C28 C21 C20 122.12(17)
C21 C22 C23 121.79(18)
C22 C23 C24 119.09(18)
C22 C23 C47 118.28(18)
C24 C23 C47 122.62(18)
C1 C24 C23 120.92(18)
O1 C25 C3 119.83(16)
O1 C25 C7 118.12(17)
C3 C25 C7 122.01(17)
O2 C26 C9 119.60(18)
O2 C26 C13 118.22(19)
C9 C26 C13 122.15(18)
O3 C27 C19 118.47(18)
O3 C27 C15 119.66(18)
C19 C27 C15 121.87(19)
O4 C28 C1 118.61(17)
O4 C28 C21 118.83(17)
C1 C28 C21 122.55(17)
O5 C29 C5 118.3(5)
O5 C29 C30 119.9(6)
C5 C29 C30 121.8(4)
C29 C30 C31 115.4(4)
C30 C31 C32 111.5(3)
C31 C32 C33 114.9(3)
C34 C33 C32 114.4(4)
O5A C29A C30A 124.9(12)
C29A C30A C31A 111.4(9)
C32A C31A C30A 113.9(7)
C31A C32A C33A 112.9(7)
C32A C33A C34A 114.5(7)
O6 C35 C11 118.8(5)
O6 C35 C36 119.2(6)
C11 C35 C36 121.2(5)
C35 C36 C37 111.0(4)
C38 C37 C36 112.6(3)
C39 C38 C37 114.7(3)
C40 C39 C38 114.7(4)
O6A C35A C36A 116.9(16)
C35A C36A C37A 116.1(13)
C38A C37A C36A 114.2(9)
C39A C38A C37A 115.2(8)
C38A C39A C40A 119.0(10)
O7 C41 C17 120.2(7)
O7 C41 C42 121.3(7)
C17 C41 C42 118.5(6)
C41 C42 C43 115.0(7)
C42 C43 C44 112.7(8)
C45 C44 C43 113.2(9)
C44 C45 C46 112.2(11)
O7A C41A C42A 120.0(13)
C41A C42A C43A 113.0(13)
C44A C43A C42A 113.2(16)
C46A C45A C44A 113.2(19)
C45A C44A C43A 113.9(17)
O8 C47 C48 121.5(2)
O8 C47 C23 119.5(2)
C48 C47 C23 119.02(18)
C47 C48 C49 112.64(19)
C50 C49 C48 112.3(2)
C49 C50 C51 112.7(2)
C52 C51 C50 113.3(2)
C24I C1I C28I 117.96(17)
C24I C1I C2I 119.55(16)
C28I C1I C2I 122.45(16)
C1I C2I C3I 111.82(15)
C4I C3I C25I 118.23(17)
C4I C3I C2I 120.35(17)
C25I C3I C2I 121.37(16)
C3I C4I C5I 121.58(17)
C6I C5I C4I 118.65(17)
C6I C5I C29I 122.75(17)
C4I C5I C29I 118.59(17)
C7I C6I C5I 121.68(17)
C6I C7I C25I 117.76(17)
C6I C7I C8I 120.49(16)
C25I C7I C8I 121.75(16)
C7I C8I C9I 113.20(15)
C10I C9I C26I 117.53(17)
C10I C9I C8I 120.27(16)
C26I C9I C8I 122.20(16)
C9I C10I C11I 121.64(18)
C12I C11I C10I 119.11(18)
C12I C11I C35I 121.9(2)
C10I C11I C35I 118.55(19)
C11I C12I C13I 121.27(18)
C12I C13I C26I 117.73(16)
C12I C13I C14I 119.79(16)
C26I C13I C14I 122.46(16)
C15I C14I C13I 112.56(14)
C16I C15I C27I 117.91(16)
C16I C15I C14I 120.20(16)
C27I C15I C14I 121.89(16)
C17I C16I C15I 121.14(17)
C16I C17I C18I 119.14(17)
C16I C17I C41I 122.7(3)
C18I C17I C41I 118.1(3)
C19I C18I C17I 121.61(17)
C18I C19I C27I 117.73(17)
C18I C19I C20I 120.13(17)
C27I C19I C20I 122.12(17)
C19I C20I C21I 111.32(14)
C22I C21I C28I 117.65(17)
C22I C21I C20I 120.25(17)
C28I C21I C20I 122.06(17)
C21I C22I C23I 122.14(17)
C22I C23I C24I 118.51(17)
C22I C23I C47I 123.18(17)
C24I C23I C47I 118.31(17)
C1I C24I C23I 121.69(17)
O1I C25I C3I 118.13(16)
O1I C25I C7I 119.77(16)
C3I C25I C7I 122.08(17)
O2I C26I C13I 119.19(16)
O2I C26I C9I 118.12(16)
C13I C26I C9I 122.66(16)
O3I C27I C19I 119.33(16)
O3I C27I C15I 118.20(16)
C19I C27I C15I 122.44(17)
O4I C28I C21I 118.72(16)
O4I C28I C1I 119.24(16)
C21I C28I C1I 122.03(17)
O5I C29I C5I 120.36(18)
O5I C29I C30I 120.84(18)
C5I C29I C30I 118.79(17)
C29I C30I C31I 114.27(18)
C30I C31I C32I 113.04(19)
C31I C32I C33I 114.1(2)
C34I C33I C32I 112.5(3)
O6I C35I C11I 120.5(3)
O6I C35I C36I 122.8(4)
C11I C35I C36I 116.7(3)
C35I C36I C37I 111.3(5)
C38I C37I C36I 111.3(4)
C37I C38I C39I 113.5(4)
C40I C39I C38I 113.5(4)
O6J C35J C36J 118.5(13)
C35J C36J C37J 119.0(17)
C36J C37J C38J 114.5(15)
C37J C38J C39J 105.1(13)
C40J C39J C38J 109.6(16)
O7I C41I C17I 121.3(7)
O7I C41I C42I 120.0(7)
C17I C41I C42I 118.6(6)
C41I C42I C43I 113.3(7)
C44I C43I C42I 111.7(7)
C45I C44I C43I 113.5(7)
C44I C45I C46I 115.3(8)
O7J C41J C42J 122.8(12)
C41J C42J C43J 112.3(12)
C44J C43J C42J 115.0(12)
C43J C44J C45J 109.7(12)
C46J C45J C44J 111.9(14)
O8I C47I C23I 120.26(18)
O8I C47I C48I 120.59(18)
C23I C47I C48I 119.06(17)
C47I C48I C49I 111.63(17)
C50I C49I C48I 113.63(18)
C51I C50I C49I 114.46(19)
C52I C51I C50I 115.2(2)
C24Q C1Q C28Q 117.98(17)
C24Q C1Q C2Q 119.87(17)
C28Q C1Q C2Q 122.11(17)
C1Q C2Q C3Q 111.50(14)
C4Q C3Q C25Q 117.57(17)
C4Q C3Q C2Q 120.36(17)
C25Q C3Q C2Q 122.03(17)
C3Q C4Q C5Q 122.02(17)
C6Q C5Q C4Q 118.79(17)
C6Q C5Q C29Q 122.31(18)
C4Q C5Q C29Q 118.89(17)
C7Q C6Q C5Q 121.37(17)
C6Q C7Q C25Q 117.98(16)
C6Q C7Q C8Q 120.00(16)
C25Q C7Q C8Q 122.00(16)
C7Q C8Q C9Q 111.77(14)
C10Q C9Q C26Q 117.96(17)
C10Q C9Q C8Q 120.00(16)
C26Q C9Q C8Q 122.00(16)
C9Q C10Q C11Q 121.64(17)
C10Q C11Q C12Q 118.59(17)
C10Q C11Q C35Q 122.5(4)
C12Q C11Q C35Q 118.9(4)
C13Q C12Q C11Q 121.96(17)
C12Q C13Q C26Q 117.79(17)
C12Q C13Q C14Q 120.26(17)
C26Q C13Q C14Q 121.95(17)
C15Q C14Q C13Q 113.06(15)
C16Q C15Q C27Q 118.38(17)
C16Q C15Q C14Q 120.23(17)
C27Q C15Q C14Q 121.39(17)
C15Q C16Q C17Q 121.78(18)
C18Q C17Q C16Q 118.38(18)
C18Q C17Q C41Q 117.4(3)
C16Q C17Q C41Q 124.1(3)
C19Q C18Q C17Q 121.73(18)
C18Q C19Q C27Q 118.02(18)
C18Q C19Q C20Q 120.52(17)
C27Q C19Q C20Q 121.45(17)
C21Q C20Q C19Q 112.80(15)
C22Q C21Q C28Q 118.05(18)
C22Q C21Q C20Q 119.93(17)
C28Q C21Q C20Q 122.01(17)
C21Q C22Q C23Q 121.68(18)
C24Q C23Q C22Q 118.78(17)
C24Q C23Q C47Q 122.81(18)
C22Q C23Q C47Q 118.42(17)
C1Q C24Q C23Q 121.63(18)
O1Q C25Q C3Q 118.20(16)
O1Q C25Q C7Q 119.53(16)
C3Q C25Q C7Q 122.25(17)
O2Q C26Q C9Q 118.27(16)
O2Q C26Q C13Q 119.68(17)
C9Q C26Q C13Q 122.03(17)
O3Q C27Q C15Q 119.08(17)
O3Q C27Q C19Q 119.26(17)
C15Q C27Q C19Q 121.66(17)
O4Q C28Q C1Q 119.57(17)
O4Q C28Q C21Q 118.53(17)
C1Q C28Q C21Q 121.88(17)
O5Q C29Q C5Q 119.2(2)
O5Q C29Q C30Q 120.7(2)
C5Q C29Q C30Q 120.1(2)
C29Q C30Q C31Q 112.7(2)
C32Q C31Q C30Q 113.6(2)
C31Q C32Q C33Q 112.95(19)
C34Q C33Q C32Q 114.1(2)
O5R C29R C30R 119(3)
C31R C30R C29R 122(3)
C30R C31R C32R 119(3)
C31R C32R C33R 111(2)
C34R C33R C32R 115(3)
O6Q C35Q C11Q 120.3(6)
O6Q C35Q C36Q 121.8(6)
C11Q C35Q C36Q 117.5(6)
C35Q C36Q C37Q 115.7(4)
C36Q C37Q C38Q 110.7(3)
C39Q C38Q C37Q 113.7(4)
C40Q C39Q C38Q 114.5(4)
O6R C35R C36R 109(4)
C35R C36R C37R 113(3)
C38R C37R C36R 109.7(19)
C37R C38R C39R 121(2)
C38R C39R C40R 114(2)
O7Q C41Q C17Q 123.8(7)
O7Q C41Q C42Q 118.0(7)
C17Q C41Q C42Q 118.1(6)
C41Q C42Q C43Q 115.4(7)
C42Q C43Q C44Q 110.6(7)
C43Q C44Q C45Q 105.7(8)
C46Q C45Q C44Q 111.3(6)
O7R C41R C42R 126.0(13)
C43R C42R C41R 114.5(12)
C44R C43R C42R 118.6(13)
C45R C44R C43R 128.7(14)
C44R C45R C46R 109.5(12)
O8Q C47Q C23Q 120.42(19)
O8Q C47Q C48Q 120.20(18)
C23Q C47Q C48Q 119.33(18)
C47Q C48Q C49Q 112.35(18)
C50Q C49Q C48Q 114.7(2)
C49Q C50Q C51Q 114.6(2)
C52Q C51Q C50Q 114.0(2)

loop_
_geom_bond_atom_site_label_1
_geom_bond_atom_site_label_2
_geom_bond_distance
O1 C25 1.375(2)
O2 C26 1.379(2)
O3 C27 1.374(2)
O4 C28 1.378(2)
C1 C24 1.390(3)
C1 C28 1.394(3)
C1 C2 1.525(3)
C2 C3 1.518(3)
C3 C4 1.391(3)
C3 C25 1.397(3)
C4 C5 1.396(3)
C5 C6 1.394(3)
C5 C29 1.509(7)
C6 C7 1.385(3)
C7 C25 1.399(3)
C7 C8 1.519(3)
C8 C9 1.520(3)
C9 C26 1.388(3)
C9 C10 1.389(3)
C10 C11 1.393(3)
C11 C12 1.394(3)
C11 C35 1.496(6)
C12 C13 1.384(3)
C13 C26 1.404(3)
C13 C14 1.510(3)
C14 C15 1.520(3)
C15 C16 1.384(3)
C15 C27 1.399(3)
C16 C17 1.392(3)
C17 C18 1.392(3)
C17 C41 1.506(7)
C18 C19 1.391(3)
C19 C27 1.391(3)
C19 C20 1.517(3)
C20 C21 1.519(3)
C21 C22 1.381(3)
C21 C28 1.400(3)
C22 C23 1.395(3)
C23 C24 1.396(3)
C23 C47 1.494(3)
O5 C29 1.226(7)
C29 C30 1.511(6)
C30 C31 1.527(6)
C31 C32 1.530(5)
C32 C33 1.530(5)
C33 C34 1.469(6)
O5A C29A 1.206(13)
C29A C30A 1.480(13)
C30A C31A 1.507(13)
C31A C32A 1.495(9)
C32A C33A 1.510(9)
C33A C34A 1.516(10)
O6 C35 1.234(6)
C35 C36 1.518(7)
C36 C37 1.547(5)
C37 C38 1.533(4)
C38 C39 1.532(5)
C39 C40 1.491(6)
O6A C35A 1.215(16)
C35A C36A 1.485(16)
C36A C37A 1.491(13)
C37A C38A 1.483(10)
C38A C39A 1.478(12)
C39A C40A 1.493(12)
O7 C41 1.229(8)
C41 C42 1.513(8)
C42 C43 1.520(9)
C43 C44 1.529(9)
C44 C45 1.517(9)
C45 C46 1.523(10)
O7A C41A 1.216(14)
C41A C42A 1.502(15)
C42A C43A 1.518(16)
C43A C44A 1.516(16)
C45A C46A 1.510(17)
C45A C44A 1.512(16)
O8 C47 1.219(3)
C47 C48 1.489(3)
C48 C49 1.523(3)
C49 C50 1.511(3)
C50 C51 1.526(3)
C51 C52 1.495(3)
O1I C25I 1.377(2)
O2I C26I 1.383(2)
O3I C27I 1.379(2)
O4I C28I 1.377(2)
C1I C24I 1.383(3)
C1I C28I 1.400(3)
C1I C2I 1.516(3)
C2I C3I 1.518(3)
C3I C4I 1.384(3)
C3I C25I 1.394(3)
C4I C5I 1.395(3)
C5I C6I 1.392(3)
C5I C29I 1.495(3)
C6I C7I 1.391(3)
C7I C25I 1.399(3)
C7I C8I 1.515(3)
C8I C9I 1.524(3)
C9I C10I 1.383(3)
C9I C26I 1.398(3)
C10I C11I 1.396(3)
C11I C12I 1.390(3)
C11I C35I 1.509(3)
C12I C13I 1.391(3)
C13I C26I 1.395(3)
C13I C14I 1.520(2)
C14I C15I 1.516(2)
C15I C16I 1.394(3)
C15I C27I 1.398(3)
C16I C17I 1.391(3)
C17I C18I 1.393(3)
C17I C41I 1.492(7)
C18I C19I 1.388(3)
C19I C27I 1.394(3)
C19I C20I 1.515(3)
C20I C21I 1.516(3)
C21I C22I 1.385(3)
C21I C28I 1.397(3)
C22I C23I 1.387(3)
C23I C24I 1.393(3)
C23I C47I 1.492(3)
O5I C29I 1.219(2)
C29I C30I 1.510(3)
C30I C31I 1.516(3)
C31I C32I 1.522(3)
C32I C33I 1.522(4)
C33I C34I 1.506(5)
O6I C35I 1.221(4)
C35I C36I 1.517(6)
C36I C37I 1.533(6)
C37I C38I 1.511(5)
C38I C39I 1.536(5)
C39I C40I 1.503(6)
O6J C35J 1.226(14)
C35J C36J 1.47(2)
C36J C37J 1.506(17)
C37J C38J 1.518(16)
C38J C39J 1.538(17)
C39J C40J 1.507(17)
O7I C41I 1.222(8)
C41I C42I 1.510(9)
C42I C43I 1.522(9)
C43I C44I 1.520(9)
C44I C45I 1.497(12)
C45I C46I 1.516(12)
O7J C41J 1.229(13)
C41J C42J 1.512(14)
C42J C43J 1.515(14)
C43J C44J 1.513(15)
C44J C45J 1.58(2)
C45J C46J 1.47(2)
O8I C47I 1.218(2)
C47I C48I 1.508(3)
C48I C49I 1.527(3)
C49I C50I 1.512(3)
C50I C51I 1.506(3)
C51I C52I 1.490(3)
O1Q C25Q 1.378(2)
O2Q C26Q 1.380(2)
O3Q C27Q 1.370(2)
O4Q C28Q 1.376(2)
C1Q C24Q 1.389(3)
C1Q C28Q 1.397(3)
C1Q C2Q 1.516(3)
C2Q C3Q 1.517(3)
C3Q C4Q 1.388(3)
C3Q C25Q 1.399(3)
C4Q C5Q 1.395(3)
C5Q C6Q 1.393(3)
C5Q C29Q 1.490(3)
C6Q C7Q 1.392(3)
C7Q C25Q 1.401(3)
C7Q C8Q 1.517(2)
C8Q C9Q 1.520(2)
C9Q C10Q 1.392(3)
C9Q C26Q 1.398(3)
C10Q C11Q 1.395(3)
C11Q C12Q 1.395(3)
C11Q C35Q 1.505(8)
C12Q C13Q 1.385(3)
C13Q C26Q 1.405(3)
C13Q C14Q 1.519(3)
C14Q C15Q 1.516(3)
C15Q C16Q 1.385(3)
C15Q C27Q 1.395(3)
C16Q C17Q 1.397(3)
C17Q C18Q 1.395(3)
C17Q C41Q 1.490(8)
C18Q C19Q 1.390(3)
C19Q C27Q 1.404(3)
C19Q C20Q 1.518(3)
C20Q C21Q 1.517(3)
C21Q C22Q 1.384(3)
C21Q C28Q 1.401(3)
C22Q C23Q 1.392(3)
C23Q C24Q 1.391(3)
C23Q C47Q 1.490(3)
O5Q C29Q 1.229(3)
C29Q C30Q 1.500(3)
C30Q C31Q 1.522(3)
C31Q C32Q 1.515(3)
C32Q C33Q 1.521(3)
C33Q C34Q 1.503(3)
O5R C29R 1.16(4)
C29R C30R 1.519(19)
C30R C31R 1.49(2)
C31R C32R 1.503(19)
C32R C33R 1.510(19)
C33R C34R 1.488(19)
O6Q C35Q 1.225(8)
C35Q C36Q 1.512(10)
C36Q C37Q 1.527(4)
C37Q C38Q 1.533(4)
C38Q C39Q 1.529(4)
C39Q C40Q 1.515(4)
O6R C35R 1.32(6)
C35R C36R 1.48(6)
C36R C37R 1.514(18)
C37R C38R 1.493(19)
C38R C39R 1.503(18)
C39R C40R 1.505(19)
O7Q C41Q 1.227(8)
C41Q C42Q 1.515(9)
C42Q C43Q 1.520(9)
C43Q C44Q 1.525(10)
C44Q C45Q 1.582(11)
C45Q C46Q 1.480(7)
O7R C41R 1.224(13)
C41R C42R 1.512(14)
C42R C43R 1.509(15)
C43R C44R 1.503(15)
C44R C45R 1.414(17)
C45R C46R 1.536(15)
O8Q C47Q 1.215(2)
C47Q C48Q 1.511(3)
C48Q C49Q 1.543(3)
C49Q C50Q 1.496(3)
C50Q C51Q 1.526(3)
C51Q C52Q 1.493(3)
